data_7132383
loop_
_publ_author_name
'Wacker, Jakoba'
'Lynch, Jennifer R.'
'Banerjee, Sumanta'
'Macdonald, Peter A.'
'Kennedy, Alan R.'
'Sarkar, Biprajit'
'Mulvey, Robert E.'

_publ_section_title
;
 Isolable rubidium and caesium derivatives of common organic carbonyl
 compounds.
;
_journal_issue 1
_journal_name_full 'Chemical communications (Cambridge, England)'
_journal_page_first 91
_journal_page_last 94
_journal_paper_doi 10.1039/d3cc05527b
_journal_volume 60
_journal_year 2023
_chemical_formula_sum 'C20.76 H22.51 Cs O2.19'
_chemical_formula_weight 439.89
_chemical_properties_physical Air-sensitive,Moisture-sensitive,Oxygen-sensitive
_space_group_crystal_system triclinic
_space_group_IT_number 2
_space_group_name_Hall '-P 1'
_space_group_name_H-M_alt 'P -1'
_atom_sites_solution_hydrogens mixed
_audit_creation_method SHELXL-2018/3
_audit_update_record
;
2023-09-05 deposited with the CCDC.	2023-11-22 downloaded from the CCDC.
;
_cell_angle_alpha 73.521(1)
_cell_angle_beta 83.579(1)
_cell_angle_gamma 80.046(1)
_cell_formula_units_Z 12
_cell_length_a 13.3301(2)
_cell_length_b 16.6470(2)
_cell_length_c 28.3794(2)
_cell_measurement_reflns_used 50028
_cell_measurement_temperature 160(2)
_cell_measurement_theta_max 72.9160
_cell_measurement_theta_min 2.8020
_cell_volume 5934.82(13)
_computing_cell_refinement CrysalisPro
_computing_data_collection CrysalisPro
_computing_data_reduction CrysalisPro
_computing_publication_material 'SHELXL in WinGX'
_computing_structure_refinement 'SHELXL-2018/3 (Sheldrick, 2018)'
_diffrn_ambient_temperature 160(2)
_diffrn_measured_fraction_theta_full 0.999
_diffrn_measured_fraction_theta_max 0.985
_diffrn_measurement_device_type 'Rigaku Synergy-i'
_diffrn_measurement_method 'omega scans'
_diffrn_radiation_type CuK\a
_diffrn_radiation_wavelength 1.54184
_diffrn_reflns_av_R_equivalents 0.0498
_diffrn_reflns_av_unetI/netI 0.0362
_diffrn_reflns_Laue_measured_fraction_full 0.999
_diffrn_reflns_Laue_measured_fraction_max 0.985
_diffrn_reflns_limit_h_max 16
_diffrn_reflns_limit_h_min -16
_diffrn_reflns_limit_k_max 20
_diffrn_reflns_limit_k_min -20
_diffrn_reflns_limit_l_max 27
_diffrn_reflns_limit_l_min -35
_diffrn_reflns_number 111321
_diffrn_reflns_point_group_measured_fraction_full 0.999
_diffrn_reflns_point_group_measured_fraction_max 0.985
_diffrn_reflns_theta_full 70.000
_diffrn_reflns_theta_max 73.918
_diffrn_reflns_theta_min 3.843
_diffrn_source 'sealed tube'
_exptl_absorpt_coefficient_mu 14.669
_exptl_absorpt_correction_T_max 0.428
_exptl_absorpt_correction_T_min 0.083
_exptl_absorpt_correction_type gaussian
_exptl_absorpt_process_details
;
CrysAlisPro 1.171.42.92a (Rigaku Oxford Diffraction, 2023)
Numerical absorption correction based on gaussian integration over
a multifaceted crystal model
Empirical absorption correction using spherical harmonics,
implemented in SCALE3 ABSPACK scaling algorithm.
;
_exptl_crystal_colour colourless
_exptl_crystal_density_diffrn 1.477
_exptl_crystal_description fragment
_exptl_crystal_F_000 2635
_exptl_crystal_size_max 0.126
_exptl_crystal_size_mid 0.099
_exptl_crystal_size_min 0.043
_refine_diff_density_max 1.027
_refine_diff_density_min -1.570
_refine_diff_density_rms 0.103
_refine_ls_extinction_method none
_refine_ls_goodness_of_fit_ref 1.082
_refine_ls_hydrogen_treatment mixed
_refine_ls_matrix_type full
_refine_ls_number_parameters 1394
_refine_ls_number_reflns 23704
_refine_ls_number_restraints 334
_refine_ls_restrained_S_all 1.083
_refine_ls_R_factor_all 0.0611
_refine_ls_R_factor_gt 0.0507
_refine_ls_shift/su_max 0.001
_refine_ls_shift/su_mean 0.000
_refine_ls_structure_factor_coef Fsqd
_refine_ls_weighting_details 'w=1/[\s^2^(Fo^2^)+(0.0886P)^2^+3.9287P] where P=(Fo^2^+2Fc^2^)/3'
_refine_ls_weighting_scheme calc
_refine_ls_wR_factor_gt 0.1425
_refine_ls_wR_factor_ref 0.1511
_reflns_Friedel_coverage 0.000
_reflns_number_gt 19131
_reflns_number_total 23704
_reflns_threshold_expression 'I > 2\s(I)'
_cod_data_source_file d3cc05527b2.cif
_cod_data_source_block jrl3099
_cod_depositor_comments 'Adding full bibliography for 7132379--7132383.cif.'
_cod_original_sg_symbol_H-M P-1
_cod_database_code 7132383
_shelx_shelxl_version_number 2018/3
_shelx_space_group_comment
;
The symmetry employed for this shelxl refinement is uniquely defined
by the following loop, which should always be used as a source of
symmetry information in preference to the above space-group names.
They are only intended as comments.
;

loop_
_space_group_symop_operation_xyz
'x, y, z'
'-x, -y, -z'

loop_
_atom_site_label
_atom_site_type_symbol
_atom_site_fract_x
_atom_site_fract_y
_atom_site_fract_z
_atom_site_U_iso_or_equiv
_atom_site_adp_type
_atom_site_occupancy
_atom_site_site_symmetry_order
_atom_site_calc_flag
_atom_site_refinement_flags_posn
_atom_site_refinement_flags_adp
_atom_site_refinement_flags_occupancy
_atom_site_disorder_assembly
_atom_site_disorder_group
Cs1 Cs 1.15306(2) 0.08738(2) 0.22531(2) 0.05649(9) Uani 1 1 d . . . . .
Cs2 Cs 0.94135(3) 0.25442(2) 0.29001(2) 0.05711(9) Uani 1 1 d . . . . .
Cs3 Cs 0.96843(3) 0.45477(2) 0.15007(2) 0.06083(10) Uani 1 1 d . . . . .
Cs4 Cs 0.78032(2) 0.61479(2) 0.26010(2) 0.05529(9) Uani 1 1 d . . . . .
Cs5 Cs 1.02221(3) 0.78454(2) 0.18771(2) 0.06623(10) Uani 1 1 d . . . . .
Cs6 Cs 0.92566(3) 0.89123(2) 0.32742(2) 0.06194(10) Uani 1 1 d . . . . .
O1 O 1.0048(3) 0.2607(3) 0.18918(14) 0.0592(9) Uani 1 1 d . . . . .
O2 O 0.8292(3) 0.4332(2) 0.23926(14) 0.0552(8) Uani 1 1 d . . . . .
O3 O 0.9199(3) 0.6343(3) 0.17365(14) 0.0608(9) Uani 1 1 d . . . . .
O4 O 0.9256(3) 0.7250(3) 0.28513(15) 0.0614(9) Uani 1 1 d . . . . .
O5 O 1.0724(3) 0.9078(3) 0.24068(14) 0.0578(9) Uani 1 1 d . . . . .
O6 O 1.0183(3) 1.0575(2) 0.31195(13) 0.0545(8) Uani 1 1 d . . . . .
O7 O 0.8677(6) 0.4954(5) 0.0524(2) 0.121(2) Uani 1 1 d . . . . .
O8 O 0.4207(5) 0.4288(4) 0.3748(2) 0.1026(18) Uani 1 1 d . . . . .
O9 O 0.5702(5) 0.6602(5) 0.2186(3) 0.136(2) Uani 1 1 d D U . . .
O10 O 0.8074(7) 0.8843(6) 0.1648(4) 0.159(4) Uani 1 1 d . . . . .
O11 O 0.9019(7) 0.8292(5) 0.4444(2) 0.132(3) Uani 1 1 d . . . . .
O13 O 1.3808(4) 1.0628(4) 0.2533(2) 0.1042(19) Uani 1 1 d . . . . .
C1 C 1.0276(4) 0.2534(4) 0.1449(2) 0.0538(12) Uani 1 1 d . . . . .
C2 C 1.1232(4) 0.2567(4) 0.1208(2) 0.0571(12) Uani 1 1 d . . . . .
H2 H 1.130907 0.247626 0.088908 0.069 Uiso 1 1 calc R U . . .
C3 C 1.2125(4) 0.2726(4) 0.1390(2) 0.0559(12) Uani 1 1 d . . . . .
C4 C 1.2160(5) 0.3017(4) 0.1778(2) 0.0648(14) Uani 1 1 d . . . . .
C5 C 1.3109(4) 0.2480(4) 0.1129(2) 0.0581(13) Uani 1 1 d . . . . .
C6 C 1.3858(5) 0.2998(5) 0.0986(2) 0.0710(16) Uani 1 1 d . . . . .
H6 H 1.372410 0.354736 0.103732 0.085 Uiso 1 1 calc R U . . .
C7 C 1.4805(5) 0.2739(6) 0.0767(3) 0.083(2) Uani 1 1 d . . . . .
H7 H 1.530518 0.310802 0.067341 0.100 Uiso 1 1 calc R U . . .
C8 C 1.5011(5) 0.1941(6) 0.0688(3) 0.085(2) Uani 1 1 d . . . . .
H8 H 1.565120 0.176089 0.053860 0.102 Uiso 1 1 calc R U . . .
C9 C 1.4276(5) 0.1410(5) 0.0829(3) 0.0783(19) Uani 1 1 d . . . . .
H9 H 1.442291 0.085589 0.078465 0.094 Uiso 1 1 calc R U . . .
C10 C 1.3331(5) 0.1678(4) 0.1033(2) 0.0650(14) Uani 1 1 d . . . . .
H10 H 1.282226 0.131655 0.110954 0.078 Uiso 1 1 calc R U . . .
C11 C 0.9430(4) 0.2390(4) 0.1192(2) 0.0598(13) Uani 1 1 d . U . . .
C12 C 0.9449(5) 0.2542(6) 0.0685(3) 0.088(2) Uani 1 1 d . U . . .
H12 H 1.002498 0.274119 0.048627 0.105 Uiso 1 1 calc R U . . .
C13 C 0.8644(6) 0.2409(8) 0.0464(3) 0.110(3) Uani 1 1 d . U . . .
H13 H 0.868470 0.250008 0.011719 0.132 Uiso 1 1 calc R U . . .
C14 C 0.7800(6) 0.2150(8) 0.0734(4) 0.111(3) Uani 1 1 d . U . . .
H14 H 0.725398 0.205562 0.057766 0.134 Uiso 1 1 calc R U . . .
C15 C 0.7737(6) 0.2026(7) 0.1230(4) 0.101(2) Uani 1 1 d . U . . .
H15 H 0.714191 0.184939 0.142030 0.121 Uiso 1 1 calc R U . . .
C16 C 0.8550(5) 0.2157(5) 0.1462(3) 0.0766(17) Uani 1 1 d . U . . .
H16 H 0.849154 0.208566 0.180737 0.092 Uiso 1 1 calc R U . . .
C17 C 0.7731(9) 0.4642(8) 0.0589(4) 0.119(3) Uani 1 1 d . . . . .
H17A H 0.722971 0.493564 0.079247 0.143 Uiso 1 1 calc R U . . .
H17B H 0.782125 0.402623 0.075307 0.143 Uiso 1 1 calc R U . . .
C18 C 0.7371(9) 0.4820(8) 0.0072(4) 0.122(4) Uani 1 1 d . . . . .
H18A H 0.725238 0.429250 0.000539 0.147 Uiso 1 1 calc R U . . .
H18B H 0.673378 0.523131 0.002823 0.147 Uiso 1 1 calc R U . . .
C19 C 0.8246(8) 0.5187(7) -0.0263(4) 0.106(3) Uani 1 1 d . . . . .
H19A H 0.872882 0.473879 -0.036957 0.127 Uiso 1 1 calc R U . . .
H19B H 0.799121 0.562599 -0.055759 0.127 Uiso 1 1 calc R U . . .
C20 C 0.8730(9) 0.5555(7) 0.0051(3) 0.113(3) Uani 1 1 d . . . . .
H20A H 0.944667 0.561446 -0.006897 0.135 Uiso 1 1 calc R U . . .
H20B H 0.835227 0.611651 0.006254 0.135 Uiso 1 1 calc R U . . .
C21 C 0.7524(4) 0.4099(3) 0.2686(2) 0.0533(12) Uani 1 1 d . . . . .
C22 C 0.7472(4) 0.3990(3) 0.3188(2) 0.0524(11) Uani 1 1 d . . . . .
H22 H 0.686804 0.380807 0.336586 0.063 Uiso 1 1 calc R U . . .
C23 C 0.8231(4) 0.4119(4) 0.3474(2) 0.0539(12) Uani 1 1 d . . . . .
C24 C 0.9153(4) 0.4353(4) 0.3310(3) 0.0593(13) Uani 1 1 d . . . . .
C25 C 0.7959(5) 0.3958(5) 0.4016(2) 0.0668(15) Uani 1 1 d . . . . .
C26 C 0.7973(5) 0.4618(6) 0.4238(3) 0.082(2) Uani 1 1 d . . . . .
H26 H 0.816142 0.514278 0.404383 0.098 Uiso 1 1 calc R U . . .
C27 C 0.7714(8) 0.4502(8) 0.4736(3) 0.113(3) Uani 1 1 d . . . . .
H27 H 0.770325 0.495544 0.487819 0.136 Uiso 1 1 calc R U . . .
C28 C 0.7480(8) 0.3766(8) 0.5017(4) 0.113(3) Uani 1 1 d . U . . .
H28 H 0.731261 0.369985 0.535866 0.136 Uiso 1 1 calc R U . . .
C29 C 0.7475(7) 0.3089(8) 0.4821(4) 0.128(4) Uani 1 1 d . . . . .
H29 H 0.733064 0.255826 0.502927 0.153 Uiso 1 1 calc R U . . .
C30 C 0.7690(6) 0.3202(6) 0.4300(3) 0.099(3) Uani 1 1 d . . . . .
H30 H 0.764555 0.276103 0.415558 0.119 Uiso 1 1 calc R U . . .
C31 C 0.6658(4) 0.3904(4) 0.2459(2) 0.0565(12) Uani 1 1 d . . . . .
C32 C 0.5673(5) 0.3892(5) 0.2682(3) 0.0714(16) Uani 1 1 d . . . . .
H32 H 0.552777 0.399720 0.299667 0.086 Uiso 1 1 calc R U . . .
C33 C 0.4911(5) 0.3730(6) 0.2449(3) 0.092(2) Uani 1 1 d . . . . .
H33 H 0.424235 0.372570 0.260441 0.111 Uiso 1 1 calc R U . . .
C34 C 0.5099(6) 0.3575(6) 0.1997(3) 0.098(3) Uani 1 1 d . . . . .
H34 H 0.456199 0.347823 0.183535 0.117 Uiso 1 1 calc R U . . .
C35 C 0.6063(7) 0.3560(7) 0.1782(3) 0.100(3) Uani 1 1 d . . . . .
H35 H 0.620752 0.342658 0.147487 0.120 Uiso 1 1 calc R U . . .
C36 C 0.6832(5) 0.3737(5) 0.2006(3) 0.0767(18) Uani 1 1 d . . . . .
H36 H 0.749580 0.374490 0.184493 0.092 Uiso 1 1 calc R U . . .
C37 C 0.9505(5) 0.6588(4) 0.1283(2) 0.0581(13) Uani 1 1 d . . . . .
C38 C 1.0514(5) 0.6495(4) 0.1104(2) 0.0586(13) Uani 1 1 d . . . . .
H38 H 1.064622 0.671799 0.076003 0.070 Uiso 1 1 calc R U . . .
C39 C 1.1390(5) 0.6091(4) 0.1390(2) 0.0587(13) Uani 1 1 d . . . . .
C40 C 1.1363(6) 0.5705(4) 0.1878(2) 0.0659(15) Uani 1 1 d . . . . .
C41 C 1.2413(5) 0.6107(4) 0.1109(2) 0.0640(14) Uani 1 1 d . . . . .
C42 C 1.3142(5) 0.5384(5) 0.1169(3) 0.0745(17) Uani 1 1 d . . . . .
H42 H 1.298622 0.486539 0.138781 0.089 Uiso 1 1 calc R U . . .
C43 C 1.4098(6) 0.5411(6) 0.0914(3) 0.091(2) Uani 1 1 d . . . . .
H43 H 1.458685 0.491181 0.095913 0.109 Uiso 1 1 calc R U . . .
C44 C 1.4333(6) 0.6153(7) 0.0598(3) 0.095(2) Uani 1 1 d . . . . .
H44 H 1.498287 0.617034 0.042353 0.114 Uiso 1 1 calc R U . . .
C45 C 1.3624(6) 0.6873(6) 0.0535(3) 0.097(3) Uani 1 1 d . . . . .
H45 H 1.378988 0.738865 0.031719 0.117 Uiso 1 1 calc R U . . .
C46 C 1.2667(6) 0.6858(5) 0.0787(3) 0.081(2) Uani 1 1 d . . . . .
H46 H 1.218415 0.736082 0.073857 0.098 Uiso 1 1 calc R U . . .
C47 C 0.8641(12) 0.6874(11) 0.0939(8) 0.060(3) Uani 0.634(17) 1 d D U P A 1
C48 C 0.7713(11) 0.6575(11) 0.1100(6) 0.073(3) Uani 0.634(17) 1 d D U P A 1
H48 H 0.761420 0.619278 0.141550 0.088 Uiso 0.634(17) 1 calc R U P A 1
C49 C 0.6923(11) 0.6873(12) 0.0770(6) 0.087(4) Uani 0.634(17) 1 d . U P A 1
H49 H 0.628155 0.668112 0.086908 0.105 Uiso 0.634(17) 1 calc R U P A 1
C50 C 0.7044(12) 0.7414(13) 0.0322(6) 0.096(3) Uani 0.634(17) 1 d . U P A 1
H50 H 0.649886 0.759758 0.010968 0.115 Uiso 0.634(17) 1 calc R U P A 1
C51 C 0.7984(12) 0.7701(13) 0.0175(5) 0.094(4) Uani 0.634(17) 1 d . U P A 1
H51 H 0.807765 0.807870 -0.014229 0.113 Uiso 0.634(17) 1 calc R U P A 1
C52 C 0.8792(11) 0.7443(11) 0.0487(6) 0.073(3) Uani 0.634(17) 1 d . U P A 1
H52 H 0.942349 0.765425 0.039068 0.088 Uiso 0.634(17) 1 calc R U P A 1
C53 C 0.4903(9) 0.7324(9) 0.2149(14) 0.149(5) Uani 0.51(3) 1 d D U P B 1
H53A H 0.488839 0.770478 0.181034 0.179 Uiso 0.51(3) 1 calc R U P B 1
H53B H 0.497180 0.764960 0.238309 0.179 Uiso 0.51(3) 1 calc R U P B 1
C54 C 0.3956(8) 0.6864(8) 0.2290(6) 0.150(4) Uani 1 1 d D U . . .
H54A H 0.386436 0.662553 0.265120 0.180 Uiso 1 1 calc R U . B 1
H54B H 0.332914 0.725023 0.217105 0.180 Uiso 1 1 calc R U . B 1
C55 C 0.4216(8) 0.6174(8) 0.2030(5) 0.140(4) Uani 1 1 d D U . . .
H55A H 0.407685 0.562179 0.225200 0.168 Uiso 1 1 calc R U . . .
H55B H 0.382249 0.630767 0.173473 0.168 Uiso 1 1 calc R U . . .
C56 C 0.5334(8) 0.6165(8) 0.1891(5) 0.138(3) Uani 1 1 d D U . . .
H56A H 0.569107 0.557521 0.195557 0.166 Uiso 1 1 calc R U . . .
H56B H 0.544891 0.645282 0.153740 0.166 Uiso 1 1 calc R U . . .
C57 C 0.9098(4) 0.6874(3) 0.3306(2) 0.0536(11) Uani 1 1 d . . . . .
C58 C 0.8193(4) 0.7040(4) 0.3583(2) 0.0551(12) Uani 1 1 d . . . . .
H58 H 0.815015 0.671568 0.391741 0.066 Uiso 1 1 calc R U . . .
C59 C 0.7309(4) 0.7657(4) 0.3412(2) 0.0580(13) Uani 1 1 d . . . . .
C60 C 0.7179(6) 0.8160(4) 0.2955(3) 0.0665(15) Uani 1 1 d . . . . .
C61 C 0.6471(4) 0.7747(4) 0.3799(2) 0.0609(13) Uani 1 1 d . . . . .
C62 C 0.6034(5) 0.8539(5) 0.3856(3) 0.0710(17) Uani 1 1 d . . . . .
H62 H 0.626576 0.903170 0.364120 0.085 Uiso 1 1 calc R U . . .
C63 C 0.5277(5) 0.8623(6) 0.4216(3) 0.086(2) Uani 1 1 d . . . . .
H63 H 0.499228 0.917155 0.424613 0.103 Uiso 1 1 calc R U . . .
C64 C 0.4928(6) 0.7925(7) 0.4530(3) 0.094(3) Uani 1 1 d . . . . .
H64 H 0.440761 0.798520 0.478067 0.113 Uiso 1 1 calc R U . . .
C65 C 0.5343(5) 0.7123(6) 0.4480(3) 0.082(2) Uani 1 1 d . . . . .
H65 H 0.509935 0.663392 0.469320 0.098 Uiso 1 1 calc R U . . .
C66 C 0.6107(5) 0.7042(5) 0.4121(3) 0.0700(16) Uani 1 1 d . . . . .
H66 H 0.639300 0.649263 0.409218 0.084 Uiso 1 1 calc R U . . .
C67 C 0.9942(4) 0.6214(3) 0.3550(2) 0.0546(12) Uani 1 1 d . . . . .
C68 C 0.9998(5) 0.5899(5) 0.4060(3) 0.0705(16) Uani 1 1 d . . . . .
H68 H 0.948116 0.610408 0.427366 0.085 Uiso 1 1 calc R U . . .
C69 C 1.0799(5) 0.5292(5) 0.4255(3) 0.0802(19) Uani 1 1 d . . . . .
H69 H 1.082732 0.507747 0.460159 0.096 Uiso 1 1 calc R U . . .
C70 C 1.1550(5) 0.4999(5) 0.3949(3) 0.082(2) Uani 1 1 d . . . . .
H70 H 1.210167 0.458571 0.408594 0.099 Uiso 1 1 calc R U . . .
C71 C 1.1514(5) 0.5294(4) 0.3452(3) 0.0761(18) Uani 1 1 d . . . . .
H71 H 1.203391 0.508092 0.324220 0.091 Uiso 1 1 calc R U . . .
C72 C 1.0718(5) 0.5907(4) 0.3251(3) 0.0674(15) Uani 1 1 d . . . . .
H72 H 1.070498 0.611999 0.290358 0.081 Uiso 1 1 calc R U . . .
C73 C 0.8166(9) 0.8004(6) 0.4735(4) 0.111(3) Uani 1 1 d . . . . .
H73A H 0.765603 0.793664 0.452606 0.134 Uiso 1 1 calc R U . . .
H73B H 0.784449 0.841032 0.492267 0.134 Uiso 1 1 calc R U . . .
C74 C 0.8544(9) 0.7176(7) 0.5074(4) 0.117(3) Uani 1 1 d . . . . .
H74A H 0.856462 0.670698 0.492186 0.140 Uiso 1 1 calc R U . . .
H74B H 0.811296 0.706517 0.538690 0.140 Uiso 1 1 calc R U . . .
C75 C 0.9612(9) 0.7292(8) 0.5157(4) 0.131(4) Uani 1 1 d . . . . .
H75A H 0.960455 0.751523 0.544603 0.158 Uiso 1 1 calc R U . . .
H75B H 1.008298 0.674906 0.520850 0.158 Uiso 1 1 calc R U . . .
C76 C 0.9920(9) 0.7917(8) 0.4693(4) 0.118(3) Uani 1 1 d . . . . .
H76A H 1.024089 0.835464 0.476929 0.142 Uiso 1 1 calc R U . . .
H76B H 1.041566 0.762801 0.448473 0.142 Uiso 1 1 calc R U . . .
C77 C 0.732(4) 0.879(3) 0.1398(17) 0.218(18) Uiso 0.55 1 d . . P C 1
H77A H 0.727890 0.818880 0.143508 0.261 Uiso 0.55 1 calc R U P C 1
H77B H 0.745819 0.906831 0.104432 0.261 Uiso 0.55 1 calc R U P C 1
C78 C 0.628(3) 0.923(3) 0.1593(16) 0.203(17) Uiso 0.55 1 d . . P C 1
H78A H 0.573354 0.936297 0.136454 0.244 Uiso 0.55 1 calc R U P C 1
H78B H 0.604859 0.892975 0.192961 0.244 Uiso 0.55 1 calc R U P C 1
C79 C 0.675(4) 0.995(3) 0.1578(17) 0.234(19) Uiso 0.55 1 d . . P C 1
H79A H 0.630148 1.028431 0.177759 0.280 Uiso 0.55 1 calc R U P C 1
H79B H 0.677843 1.030274 0.123369 0.280 Uiso 0.55 1 calc R U P C 1
C80 C 0.788(4) 0.973(3) 0.1774(18) 0.25(2) Uiso 0.55 1 d . . P C 1
H80A H 0.834534 1.013127 0.157931 0.296 Uiso 0.55 1 calc R U P C 1
H80B H 0.788674 0.968369 0.212984 0.296 Uiso 0.55 1 calc R U P C 1
C81 C 1.1680(4) 0.8856(4) 0.2335(2) 0.0572(12) Uani 1 1 d . . . . .
C82 C 1.2237(5) 0.9037(4) 0.1888(3) 0.0718(17) Uani 1 1 d . . . . .
H82 H 1.295015 0.884235 0.188904 0.086 Uiso 1 1 calc R U . . .
C83 C 1.1838(7) 0.9491(5) 0.1422(3) 0.079(2) Uani 1 1 d . . . . .
C84 C 1.0904(7) 0.9931(5) 0.1353(3) 0.084(2) Uani 1 1 d . . . . .
H84A H 1.043671 0.996146 0.162792 0.101 Uiso 1 1 calc R U . . .
H84B H 1.070701 1.021264 0.102878 0.101 Uiso 1 1 calc R U . . .
C85 C 1.2240(5) 0.8371(4) 0.2782(2) 0.0606(13) Uani 1 1 d . . . . .
C86 C 1.1791(5) 0.7734(4) 0.3136(2) 0.0622(13) Uani 1 1 d . . . . .
H86 H 1.114004 0.762302 0.308783 0.075 Uiso 1 1 calc R U . . .
C87 C 1.2282(5) 0.7266(4) 0.3553(3) 0.0696(15) Uani 1 1 d . . . . .
H87 H 1.197381 0.682772 0.378413 0.084 Uiso 1 1 calc R U . . .
C88 C 1.3215(6) 0.7430(5) 0.3637(3) 0.0777(18) Uani 1 1 d . . . . .
H88 H 1.354009 0.711826 0.392862 0.093 Uiso 1 1 calc R U . . .
C89 C 1.3669(5) 0.8044(5) 0.3296(3) 0.081(2) Uani 1 1 d . . . . .
H89 H 1.431437 0.815364 0.335352 0.097 Uiso 1 1 calc R U . . .
C90 C 1.3200(5) 0.8514(5) 0.2866(3) 0.0769(18) Uani 1 1 d . . . . .
H90 H 1.353377 0.893062 0.263014 0.092 Uiso 1 1 calc R U . . .
C91 C 0.9889(4) 1.0511(3) 0.35750(19) 0.0510(11) Uani 1 1 d . . . . .
C92 C 0.8889(4) 1.0674(3) 0.3749(2) 0.0533(11) Uani 1 1 d . . . . .
H92 H 0.876994 1.061288 0.409242 0.064 Uiso 1 1 calc R U . . .
C93 C 0.7993(4) 1.0930(3) 0.3459(2) 0.0534(11) Uani 1 1 d . . . . .
C94 C 0.7984(5) 1.1042(4) 0.2965(2) 0.0622(14) Uani 1 1 d . . . . .
C95 C 0.7011(4) 1.1100(4) 0.3744(2) 0.0580(13) Uani 1 1 d . . . . .
C96 C 0.6350(5) 1.1846(4) 0.3589(3) 0.0714(16) Uani 1 1 d . . . . .
H96 H 0.651565 1.224699 0.328976 0.086 Uiso 1 1 calc R U . . .
C97 C 0.5445(6) 1.2020(6) 0.3863(4) 0.090(2) Uani 1 1 d . . . . .
H97 H 0.501083 1.254428 0.375558 0.109 Uiso 1 1 calc R U . . .
C98 C 0.5182(6) 1.1439(8) 0.4286(3) 0.101(3) Uani 1 1 d . . . . .
H98 H 0.455694 1.155128 0.446886 0.122 Uiso 1 1 calc R U . . .
C99 C 0.5817(6) 1.0698(7) 0.4446(3) 0.096(3) Uani 1 1 d . . . . .
H99 H 0.563428 1.030090 0.474355 0.116 Uiso 1 1 calc R U . . .
C100 C 0.6738(5) 1.0508(5) 0.4178(2) 0.0717(16) Uani 1 1 d . . . . .
H100 H 0.717030 0.998519 0.429086 0.086 Uiso 1 1 calc R U . . .
C101 C 1.0702(4) 1.0194(4) 0.3938(2) 0.0529(11) Uani 1 1 d . . . . .
C102 C 1.0645(5) 1.0430(4) 0.4376(2) 0.0632(14) Uani 1 1 d . . . . .
H102 H 1.006740 1.080288 0.445421 0.076 Uiso 1 1 calc R U . . .
C103 C 1.1418(5) 1.0129(5) 0.4697(3) 0.0745(17) Uani 1 1 d . . . . .
H103 H 1.136821 1.029500 0.499399 0.089 Uiso 1 1 calc R U . . .
C104 C 1.2264(5) 0.9586(5) 0.4586(3) 0.081(2) Uani 1 1 d . . . . .
H104 H 1.279667 0.938270 0.480536 0.098 Uiso 1 1 calc R U . . .
C105 C 1.2334(5) 0.9342(5) 0.4160(3) 0.0781(18) Uani 1 1 d . . . . .
H105 H 1.290598 0.895938 0.408630 0.094 Uiso 1 1 calc R U . . .
C106 C 1.1557(4) 0.9659(4) 0.3833(2) 0.0632(14) Uani 1 1 d . . . . .
H106 H 1.161882 0.950262 0.353278 0.076 Uiso 1 1 calc R U . . .
C107 C 0.4278(8) 0.5146(7) 0.3514(4) 0.113(3) Uani 1 1 d . . . . .
H10A H 0.362796 0.551054 0.356464 0.136 Uiso 1 1 calc R U . . .
H10B H 0.444696 0.523385 0.315625 0.136 Uiso 1 1 calc R U . . .
C108 C 0.5117(7) 0.5341(7) 0.3753(5) 0.114(3) Uani 1 1 d . . . . .
H10C H 0.504583 0.595412 0.372702 0.137 Uiso 1 1 calc R U . . .
H10D H 0.579635 0.515532 0.360676 0.137 Uiso 1 1 calc R U . . .
C109 C 0.4955(10) 0.4833(8) 0.4278(4) 0.128(4) Uani 1 1 d . . . . .
H10E H 0.444059 0.515005 0.446387 0.154 Uiso 1 1 calc R U . . .
H10F H 0.560061 0.467486 0.444596 0.154 Uiso 1 1 calc R U . . .
C110 C 0.4578(9) 0.4063(7) 0.4225(4) 0.121(3) Uani 1 1 d . . . . .
H11I H 0.514123 0.358098 0.426064 0.146 Uiso 1 1 calc R U . . .
H11J H 0.402633 0.389821 0.448079 0.146 Uiso 1 1 calc R U . . .
C114 C 1.182(3) 1.190(2) 0.3529(9) 0.106(4) Uiso 0.278(11) 1 d D . P D 1
H11K H 1.200716 1.127422 0.359270 0.127 Uiso 0.278(11) 1 calc R U P D 1
H11L H 1.112692 1.202330 0.367954 0.127 Uiso 0.278(11) 1 calc R U P D 1
O12 O 1.187(2) 1.2304(17) 0.3008(8) 0.095(2) Uiso 0.278(11) 1 d D . P D 1
C111 C 1.215(4) 1.313(2) 0.2961(12) 0.118(4) Uiso 0.278(11) 1 d D . P D 1
H11M H 1.169199 1.358811 0.275026 0.142 Uiso 0.278(11) 1 calc R U P D 1
H11N H 1.286732 1.316013 0.283463 0.142 Uiso 0.278(11) 1 calc R U P D 1
C112 C 1.198(3) 1.313(2) 0.3503(12) 0.116(4) Uiso 0.278(11) 1 d D . P D 1
H11O H 1.226750 1.359766 0.356619 0.140 Uiso 0.278(11) 1 calc R U P D 1
H11P H 1.125302 1.315819 0.361975 0.140 Uiso 0.278(11) 1 calc R U P D 1
C113 C 1.259(3) 1.227(2) 0.3730(19) 0.124(5) Uiso 0.278(11) 1 d D . P D 1
H11Q H 1.329766 1.217991 0.358117 0.149 Uiso 0.278(11) 1 calc R U P D 1
H11R H 1.258187 1.211003 0.409441 0.149 Uiso 0.278(11) 1 calc R U P D 1
C115 C 1.4393(15) 1.1319(13) 0.2244(7) 0.103(4) Uiso 0.543(13) 1 d . . P E 1
H11A H 1.468662 1.120239 0.193007 0.123 Uiso 0.543(13) 1 calc R U P E 1
H11B H 1.393374 1.186744 0.216809 0.123 Uiso 0.543(13) 1 calc R U P E 1
C116 C 1.5189(15) 1.1356(14) 0.2530(7) 0.107(4) Uiso 0.543(13) 1 d . . P E 1
H11C H 1.586393 1.118959 0.237275 0.128 Uiso 0.543(13) 1 calc R U P E 1
H11D H 1.515614 1.193848 0.256011 0.128 Uiso 0.543(13) 1 calc R U P E 1
C117 C 1.5049(14) 1.0804(12) 0.2986(7) 0.088(3) Uiso 0.543(13) 1 d . . P E 1
H11E H 1.493961 1.112332 0.323825 0.106 Uiso 0.543(13) 1 calc R U P E 1
H11F H 1.567600 1.038653 0.305765 0.106 Uiso 0.543(13) 1 calc R U P E 1
C118 C 1.4179(14) 1.0350(12) 0.3026(7) 0.089(3) Uiso 0.543(13) 1 d . . P E 1
H11G H 1.439821 0.972914 0.312361 0.107 Uiso 0.543(13) 1 calc R U P E 1
H11H H 1.364389 1.050025 0.327039 0.107 Uiso 0.543(13) 1 calc R U P E 1
C85A C 1.3448(10) 0.8788(6) 0.1026(3) 0.099(4) Uani 0.536(9) 1 d G U P F 1
H85A H 1.351172 0.833966 0.132045 0.119 Uiso 0.536(9) 1 calc R U P F 1
C86A C 1.4132(9) 0.8763(7) 0.0622(4) 0.117(5) Uani 0.536(9) 1 d G U P F 1
H86A H 1.466466 0.829702 0.063968 0.140 Uiso 0.536(9) 1 calc R U P F 1
C87A C 1.4039(9) 0.9419(8) 0.0191(3) 0.100(4) Uani 0.536(9) 1 d G U P F 1
H87A H 1.450669 0.940154 -0.008535 0.121 Uiso 0.536(9) 1 calc R U P F 1
C88A C 1.3260(10) 1.0100(7) 0.0165(3) 0.109(5) Uani 0.536(9) 1 d G U P F 1
H88A H 1.319580 1.054871 -0.012962 0.131 Uiso 0.536(9) 1 calc R U P F 1
C89A C 1.2575(8) 1.0126(6) 0.0569(4) 0.097(4) Uani 0.536(9) 1 d G U P F 1
H89A H 1.204286 1.059136 0.055114 0.117 Uiso 0.536(9) 1 calc R U P F 1
C90A C 1.2669(8) 0.9470(7) 0.1000(3) 0.093(3) Uani 0.536(9) 1 d G U P F 1
C85B C 1.3392(12) 0.9437(10) 0.0903(5) 0.119(5) Uani 0.464(9) 1 d G U P F 2
H85B H 1.371804 0.943515 0.118406 0.143 Uiso 0.464(9) 1 calc R U P F 2
C86B C 1.3966(10) 0.9414(11) 0.0465(6) 0.129(6) Uani 0.464(9) 1 d G U P F 2
H86B H 1.468529 0.939603 0.044802 0.154 Uiso 0.464(9) 1 calc R U P F 2
C87B C 1.3489(13) 0.9417(11) 0.0054(5) 0.133(6) Uani 0.464(9) 1 d G U P F 2
H87B H 1.388130 0.940107 -0.024498 0.160 Uiso 0.464(9) 1 calc R U P F 2
C88B C 1.2436(13) 0.9443(10) 0.0079(4) 0.124(5) Uani 0.464(9) 1 d G U P F 2
H88B H 1.211008 0.944521 -0.020196 0.148 Uiso 0.464(9) 1 calc R U P F 2
C89B C 1.1862(10) 0.9466(10) 0.0517(5) 0.122(5) Uani 0.464(9) 1 d G U P F 2
H89B H 1.114282 0.948434 0.053407 0.147 Uiso 0.464(9) 1 calc R U P F 2
C90B C 1.2339(12) 0.9463(9) 0.0928(4) 0.093(3) Uani 0.464(9) 1 d G U P F 2
C47A C 0.876(2) 0.711(2) 0.0909(15) 0.060(3) Uani 0.366(17) 1 d D . P A 2
C51A C 0.815(2) 0.817(2) 0.0156(10) 0.090(5) Uani 0.366(17) 1 d . U P A 2
H51A H 0.828550 0.857734 -0.014420 0.108 Uiso 0.366(17) 1 calc R U P A 2
C48A C 0.777(2) 0.6908(19) 0.0989(11) 0.073(3) Uani 0.366(17) 1 d D U P A 2
H48A H 0.763740 0.644421 0.125971 0.088 Uiso 0.366(17) 1 calc R U P A 2
C50A C 0.718(2) 0.794(2) 0.0274(10) 0.096(3) Uani 0.366(17) 1 d . U P A 2
H50A H 0.665408 0.820870 0.005693 0.115 Uiso 0.366(17) 1 calc R U P A 2
C52A C 0.894(2) 0.7799(17) 0.0471(11) 0.080(6) Uani 0.366(17) 1 d . U P A 2
H52A H 0.958212 0.799474 0.040070 0.096 Uiso 0.366(17) 1 calc R U P A 2
C49A C 0.698(2) 0.734(2) 0.0695(12) 0.096(6) Uani 0.366(17) 1 d . U P A 2
H49A H 0.630185 0.722590 0.078867 0.116 Uiso 0.366(17) 1 calc R U P A 2
C215 C 1.4530(17) 1.0867(17) 0.2166(8) 0.103(4) Uiso 0.457(13) 1 d . . P E 2
H21A H 1.428829 1.142720 0.194362 0.123 Uiso 0.457(13) 1 calc R U P E 2
H21B H 1.469756 1.044846 0.197028 0.123 Uiso 0.457(13) 1 calc R U P E 2
C218 C 1.4464(17) 1.0170(14) 0.2917(8) 0.089(3) Uiso 0.457(13) 1 d . . P E 2
H21C H 1.469968 0.959044 0.288312 0.107 Uiso 0.457(13) 1 calc R U P E 2
H21D H 1.407940 1.012342 0.324031 0.107 Uiso 0.457(13) 1 calc R U P E 2
C217 C 1.5326(17) 1.0586(14) 0.2896(8) 0.088(3) Uiso 0.457(13) 1 d . . P E 2
H21E H 1.517324 1.103235 0.307204 0.106 Uiso 0.457(13) 1 calc R U P E 2
H21F H 1.592831 1.018043 0.302992 0.106 Uiso 0.457(13) 1 calc R U P E 2
C216 C 1.5457(18) 1.0907(17) 0.2419(9) 0.107(4) Uiso 0.457(13) 1 d . . P E 2
H21G H 1.606995 1.058791 0.228937 0.128 Uiso 0.457(13) 1 calc R U P E 2
H21H H 1.556811 1.150387 0.234888 0.128 Uiso 0.457(13) 1 calc R U P E 2
C78A C 0.643(2) 0.9194(19) 0.1341(12) 0.125(8) Uiso 0.46 1 d . . P C 2
H78C H 0.630787 0.914309 0.101370 0.150 Uiso 0.46 1 calc R U P C 2
H78D H 0.576330 0.922955 0.153509 0.150 Uiso 0.46 1 calc R U P C 2
C77A C 0.7141(17) 0.8449(14) 0.1599(9) 0.094(5) Uiso 0.46 1 d . . P C 2
H77C H 0.732582 0.803355 0.140274 0.112 Uiso 0.46 1 calc R U P C 2
H77D H 0.683987 0.816673 0.192667 0.112 Uiso 0.46 1 calc R U P C 2
C79A C 0.6886(17) 0.9939(14) 0.1289(9) 0.098(6) Uiso 0.46 1 d . . P C 2
H79C H 0.639354 1.037476 0.140134 0.118 Uiso 0.46 1 calc R U P C 2
H79D H 0.711319 1.017984 0.094032 0.118 Uiso 0.46 1 calc R U P C 2
C80A C 0.7798(18) 0.9646(15) 0.1610(9) 0.092(5) Uiso 0.46 1 d . . P C 2
H80C H 0.836578 0.996540 0.145601 0.110 Uiso 0.46 1 calc R U P C 2
H80D H 0.760299 0.973892 0.193936 0.110 Uiso 0.46 1 calc R U P C 2
O12A O 1.1529(7) 1.2637(6) 0.3051(3) 0.095(2) Uiso 0.722(11) 1 d D . P D 2
C212 C 1.2558(13) 1.2976(8) 0.3529(5) 0.116(4) Uiso 0.722(11) 1 d D . P D 2
H21I H 1.220764 1.318783 0.380635 0.140 Uiso 0.722(11) 1 calc R U P D 2
H21J H 1.324309 1.315403 0.346092 0.140 Uiso 0.722(11) 1 calc R U P D 2
C211 C 1.1947(12) 1.3355(8) 0.3074(6) 0.118(4) Uiso 0.722(11) 1 d D . P D 2
H21K H 1.140617 1.382079 0.311841 0.142 Uiso 0.722(11) 1 calc R U P D 2
H21L H 1.239228 1.356349 0.277601 0.142 Uiso 0.722(11) 1 calc R U P D 2
C213 C 1.2666(15) 1.2011(9) 0.3669(6) 0.124(5) Uiso 0.722(11) 1 d D . P D 2
H21M H 1.338943 1.174756 0.369797 0.149 Uiso 0.722(11) 1 calc R U P D 2
H21N H 1.226975 1.178846 0.398198 0.149 Uiso 0.722(11) 1 calc R U P D 2
C214 C 1.2224(10) 1.1867(8) 0.3236(6) 0.106(4) Uiso 0.722(11) 1 d D . P D 2
H21O H 1.276850 1.177558 0.298094 0.127 Uiso 0.722(11) 1 calc R U P D 2
H21P H 1.185701 1.137017 0.334235 0.127 Uiso 0.722(11) 1 calc R U P D 2
C53A C 0.4927(9) 0.704(2) 0.2457(14) 0.149(5) Uani 0.49(3) 1 d D . P B 2
H53C H 0.496465 0.765159 0.236717 0.179 Uiso 0.49(3) 1 calc R U P B 2
H53D H 0.497612 0.680045 0.281703 0.179 Uiso 0.49(3) 1 calc R U P B 2
O14 O 1.035(4) 1.053(3) -0.0271(19) 0.117(19) Uiso 0.125 1 d D . P G -1
C120 C 1.080(3) 0.966(3) -0.0216(19) 0.075(15) Uiso 0.125 1 d D . P G -1
H12A H 1.134849 0.949223 0.001922 0.091 Uiso 0.125 1 calc R U P G -1
H12B H 1.108927 0.956415 -0.053527 0.091 Uiso 0.125 1 calc R U P G -1
C121 C 0.989(4) 0.920(2) -0.0013(19) 0.075(13) Uiso 0.125 1 d D . P G -1
H12C H 1.009460 0.858827 0.012895 0.090 Uiso 0.125 1 calc R U P G -1
H12D H 0.939105 0.929820 -0.026438 0.090 Uiso 0.125 1 calc R U P G -1
C122 C 0.949(4) 0.966(3) 0.0382(14) 0.09(2) Uiso 0.125 1 d D . P G -1
H12E H 0.880551 0.953299 0.052687 0.110 Uiso 0.125 1 calc R U P G -1
H12F H 0.996639 0.953097 0.064573 0.110 Uiso 0.125 1 calc R U P G -1
C123 C 0.945(4) 1.057(2) 0.0059(18) 0.064(12) Uiso 0.125 1 d D . P G -1
H12G H 0.882589 1.074997 -0.012356 0.077 Uiso 0.125 1 calc R U P G -1
H12H H 0.948078 1.096226 0.025861 0.077 Uiso 0.125 1 calc R U P G -1
H60A H 0.763(5) 0.814(4) 0.271(2) 0.053(16) Uiso 1 1 d . . . . .
H24A H 0.956(5) 0.442(4) 0.353(3) 0.070(19) Uiso 1 1 d . . . . .
H94A H 0.743(5) 1.119(4) 0.281(2) 0.062(18) Uiso 1 1 d . . . . .
H24B H 0.938(5) 0.452(4) 0.295(3) 0.069(19) Uiso 1 1 d . . . . .
H4A H 1.277(6) 0.310(5) 0.187(3) 0.08(2) Uiso 1 1 d . . . . .
H40A H 1.197(6) 0.550(4) 0.206(3) 0.08(2) Uiso 1 1 d . . . . .
H4B H 1.157(4) 0.312(4) 0.200(2) 0.050(15) Uiso 1 1 d . . . . .
H40B H 1.068(7) 0.567(5) 0.209(3) 0.10(3) Uiso 1 1 d . . . . .
H60B H 0.659(6) 0.851(5) 0.289(3) 0.09(2) Uiso 1 1 d . . . . .
H94B H 0.867(7) 1.105(6) 0.272(4) 0.12(3) Uiso 1 1 d . . . . .

loop_
_atom_site_aniso_label
_atom_site_aniso_U_11
_atom_site_aniso_U_22
_atom_site_aniso_U_33
_atom_site_aniso_U_23
_atom_site_aniso_U_13
_atom_site_aniso_U_12
Cs1 0.05196(16) 0.05553(17) 0.05883(18) -0.01399(14) 0.00519(13) -0.00760(13)
Cs2 0.06107(18) 0.05274(17) 0.05786(18) -0.01920(14) 0.00207(14) -0.00603(13)
Cs3 0.0673(2) 0.05935(19) 0.05937(19) -0.01986(15) 0.00219(15) -0.01660(15)
Cs4 0.05562(17) 0.05991(18) 0.05568(18) -0.02209(14) -0.00215(13) -0.01300(13)
Cs5 0.0867(2) 0.0648(2) 0.05694(19) -0.02490(16) -0.00141(17) -0.02531(18)
Cs6 0.06452(19) 0.05849(19) 0.0681(2) -0.02503(16) 0.00962(16) -0.01903(15)
O1 0.056(2) 0.069(2) 0.054(2) -0.0230(18) 0.0029(17) -0.0065(17)
O2 0.0541(19) 0.058(2) 0.057(2) -0.0196(17) 0.0011(16) -0.0152(16)
O3 0.071(2) 0.070(2) 0.0464(19) -0.0210(18) 0.0022(17) -0.0190(19)
O4 0.064(2) 0.067(2) 0.057(2) -0.0213(19) -0.0005(18) -0.0146(18)
O5 0.058(2) 0.066(2) 0.054(2) -0.0230(18) 0.0020(17) -0.0137(17)
O6 0.060(2) 0.057(2) 0.0493(19) -0.0213(16) 0.0020(16) -0.0076(16)
O7 0.123(5) 0.158(6) 0.085(4) -0.011(4) -0.041(4) -0.048(5)
O8 0.116(5) 0.102(4) 0.103(4) -0.043(4) -0.025(4) -0.013(3)
O9 0.089(3) 0.167(5) 0.174(6) -0.085(5) -0.051(4) 0.019(3)
O10 0.154(7) 0.149(7) 0.152(7) -0.040(6) -0.044(6) 0.051(6)
O11 0.174(7) 0.139(6) 0.081(4) 0.009(4) -0.030(5) -0.072(5)
O13 0.076(3) 0.116(5) 0.117(5) -0.011(4) -0.036(3) -0.020(3)
C1 0.056(3) 0.057(3) 0.048(3) -0.018(2) 0.000(2) -0.006(2)
C2 0.051(3) 0.070(3) 0.053(3) -0.020(3) -0.004(2) -0.009(2)
C3 0.048(3) 0.066(3) 0.054(3) -0.015(3) -0.002(2) -0.010(2)
C4 0.058(3) 0.076(4) 0.066(4) -0.025(3) -0.007(3) -0.013(3)
C5 0.049(3) 0.071(3) 0.052(3) -0.009(3) -0.008(2) -0.012(2)
C6 0.061(3) 0.091(5) 0.068(4) -0.024(3) -0.003(3) -0.026(3)
C7 0.061(4) 0.120(6) 0.075(4) -0.027(4) 0.003(3) -0.035(4)
C8 0.053(3) 0.127(7) 0.084(5) -0.045(5) 0.003(3) -0.016(4)
C9 0.059(3) 0.100(5) 0.079(4) -0.035(4) -0.001(3) -0.003(3)
C10 0.056(3) 0.079(4) 0.062(3) -0.022(3) 0.001(3) -0.015(3)
C11 0.047(2) 0.070(3) 0.065(3) -0.024(3) -0.002(2) -0.008(2)
C12 0.058(3) 0.149(7) 0.063(3) -0.032(4) -0.003(3) -0.029(4)
C13 0.069(4) 0.197(9) 0.081(4) -0.051(5) -0.009(3) -0.035(5)
C14 0.062(4) 0.185(8) 0.108(5) -0.059(6) -0.011(4) -0.036(5)
C15 0.056(3) 0.150(7) 0.106(5) -0.037(5) 0.004(4) -0.041(4)
C16 0.061(3) 0.097(5) 0.079(4) -0.031(4) 0.008(3) -0.025(3)
C17 0.126(8) 0.140(9) 0.094(6) -0.022(6) -0.004(6) -0.044(7)
C18 0.116(8) 0.167(10) 0.095(6) -0.029(7) -0.028(6) -0.047(7)
C19 0.109(7) 0.122(7) 0.089(6) -0.026(5) -0.017(5) -0.023(6)
C20 0.120(8) 0.141(9) 0.082(6) -0.024(6) -0.011(5) -0.037(7)
C21 0.048(3) 0.052(3) 0.064(3) -0.021(2) -0.003(2) -0.010(2)
C22 0.046(2) 0.059(3) 0.057(3) -0.022(2) -0.001(2) -0.014(2)
C23 0.056(3) 0.057(3) 0.053(3) -0.020(2) -0.003(2) -0.011(2)
C24 0.052(3) 0.066(3) 0.068(4) -0.027(3) -0.004(3) -0.015(2)
C25 0.059(3) 0.086(4) 0.059(3) -0.016(3) -0.013(3) -0.018(3)
C26 0.069(4) 0.117(6) 0.064(4) -0.030(4) -0.008(3) -0.016(4)
C27 0.103(6) 0.180(11) 0.073(5) -0.049(6) -0.013(5) -0.031(7)
C28 0.109(6) 0.144(7) 0.083(5) -0.009(5) -0.021(5) -0.032(6)
C29 0.088(6) 0.143(9) 0.121(8) 0.031(7) -0.004(6) -0.047(6)
C30 0.077(5) 0.122(7) 0.081(5) 0.017(5) -0.009(4) -0.039(4)
C31 0.051(3) 0.057(3) 0.065(3) -0.021(3) -0.006(2) -0.009(2)
C32 0.052(3) 0.089(4) 0.078(4) -0.029(4) -0.010(3) -0.010(3)
C33 0.051(3) 0.136(7) 0.093(5) -0.031(5) -0.006(3) -0.022(4)
C34 0.075(5) 0.145(8) 0.085(5) -0.029(5) -0.022(4) -0.041(5)
C35 0.087(5) 0.149(8) 0.088(5) -0.054(6) -0.007(4) -0.043(5)
C36 0.066(4) 0.107(5) 0.075(4) -0.046(4) 0.000(3) -0.025(4)
C37 0.064(3) 0.067(3) 0.052(3) -0.026(3) -0.002(2) -0.015(3)
C38 0.068(3) 0.063(3) 0.046(3) -0.013(2) -0.006(2) -0.013(3)
C39 0.062(3) 0.066(3) 0.053(3) -0.020(3) 0.000(2) -0.019(3)
C40 0.071(4) 0.073(4) 0.053(3) -0.011(3) -0.012(3) -0.015(3)
C41 0.065(3) 0.077(4) 0.057(3) -0.022(3) -0.006(3) -0.024(3)
C42 0.064(3) 0.084(4) 0.078(4) -0.022(4) -0.003(3) -0.018(3)
C43 0.066(4) 0.115(6) 0.096(6) -0.034(5) -0.002(4) -0.016(4)
C44 0.067(4) 0.138(8) 0.081(5) -0.023(5) 0.002(4) -0.031(5)
C45 0.077(5) 0.118(7) 0.087(5) 0.001(5) -0.006(4) -0.037(5)
C46 0.071(4) 0.098(5) 0.070(4) -0.006(4) -0.002(3) -0.028(4)
C47 0.063(5) 0.078(9) 0.048(3) -0.028(6) 0.003(4) -0.016(5)
C48 0.061(4) 0.099(9) 0.066(6) -0.029(5) 0.001(4) -0.020(6)
C49 0.067(5) 0.125(10) 0.080(6) -0.042(7) -0.007(5) -0.014(7)
C50 0.083(5) 0.127(9) 0.075(5) -0.029(7) -0.019(4) 0.001(7)
C51 0.086(7) 0.119(11) 0.063(6) -0.008(7) -0.014(5) -0.001(7)
C52 0.072(6) 0.092(9) 0.054(5) -0.019(6) -0.001(4) -0.010(6)
C53 0.104(7) 0.141(10) 0.221(14) -0.082(10) -0.048(10) 0.012(6)
C54 0.105(6) 0.132(8) 0.218(11) -0.067(7) -0.030(7) 0.017(6)
C55 0.108(6) 0.162(9) 0.169(9) -0.073(7) -0.030(7) -0.012(6)
C56 0.114(6) 0.166(9) 0.155(9) -0.077(7) -0.017(6) -0.014(6)
C57 0.056(3) 0.055(3) 0.055(3) -0.019(2) -0.004(2) -0.017(2)
C58 0.055(3) 0.057(3) 0.057(3) -0.019(2) -0.005(2) -0.008(2)
C59 0.056(3) 0.060(3) 0.062(3) -0.024(3) -0.006(2) -0.009(2)
C60 0.073(4) 0.064(4) 0.061(4) -0.018(3) -0.012(3) -0.001(3)
C61 0.058(3) 0.069(3) 0.063(3) -0.025(3) -0.016(3) -0.009(3)
C62 0.056(3) 0.076(4) 0.088(4) -0.036(4) -0.017(3) 0.001(3)
C63 0.060(4) 0.110(6) 0.101(6) -0.058(5) -0.011(4) 0.006(4)
C64 0.058(4) 0.153(8) 0.082(5) -0.055(6) 0.003(3) -0.012(5)
C65 0.065(4) 0.108(6) 0.075(4) -0.022(4) -0.003(3) -0.023(4)
C66 0.060(3) 0.081(4) 0.073(4) -0.022(3) -0.007(3) -0.018(3)
C67 0.051(3) 0.053(3) 0.066(3) -0.023(2) -0.005(2) -0.011(2)
C68 0.064(3) 0.082(4) 0.067(4) -0.020(3) -0.005(3) -0.014(3)
C69 0.071(4) 0.085(5) 0.080(4) -0.011(4) -0.021(4) -0.007(3)
C70 0.063(4) 0.069(4) 0.110(6) -0.015(4) -0.010(4) -0.006(3)
C71 0.062(4) 0.069(4) 0.100(5) -0.030(4) -0.002(3) -0.009(3)
C72 0.066(3) 0.062(3) 0.080(4) -0.027(3) -0.002(3) -0.014(3)
C73 0.138(9) 0.097(6) 0.106(7) -0.021(5) -0.050(7) -0.020(6)
C74 0.152(10) 0.099(7) 0.092(6) -0.019(5) -0.001(6) -0.016(6)
C75 0.123(8) 0.142(9) 0.107(8) 0.005(7) -0.031(7) -0.010(7)
C76 0.129(8) 0.136(9) 0.090(6) -0.023(6) -0.005(6) -0.035(7)
C81 0.061(3) 0.053(3) 0.060(3) -0.022(2) 0.003(2) -0.011(2)
C82 0.074(4) 0.062(3) 0.074(4) -0.018(3) 0.017(3) -0.013(3)
C83 0.113(6) 0.065(4) 0.060(4) -0.020(3) 0.019(4) -0.024(4)
C84 0.120(6) 0.080(5) 0.057(4) -0.015(3) -0.008(4) -0.030(4)
C85 0.062(3) 0.057(3) 0.065(3) -0.020(3) -0.003(3) -0.009(2)
C86 0.065(3) 0.058(3) 0.063(3) -0.016(3) -0.001(3) -0.011(3)
C87 0.075(4) 0.062(3) 0.071(4) -0.019(3) -0.009(3) -0.004(3)
C88 0.084(4) 0.070(4) 0.080(4) -0.019(3) -0.024(4) -0.006(3)
C89 0.065(4) 0.086(5) 0.101(5) -0.033(4) -0.023(4) -0.012(3)
C90 0.067(4) 0.080(4) 0.088(5) -0.024(4) -0.005(3) -0.024(3)
C91 0.060(3) 0.048(3) 0.047(3) -0.015(2) -0.001(2) -0.012(2)
C92 0.057(3) 0.058(3) 0.047(3) -0.017(2) -0.005(2) -0.005(2)
C93 0.053(3) 0.054(3) 0.056(3) -0.018(2) -0.001(2) -0.011(2)
C94 0.057(3) 0.073(4) 0.059(3) -0.020(3) -0.007(3) -0.008(3)
C95 0.050(3) 0.072(3) 0.058(3) -0.025(3) -0.001(2) -0.015(2)
C96 0.061(3) 0.073(4) 0.086(4) -0.031(3) -0.006(3) -0.009(3)
C97 0.060(4) 0.110(6) 0.112(6) -0.057(5) 0.002(4) 0.000(4)
C98 0.058(4) 0.168(9) 0.096(6) -0.068(6) 0.003(4) -0.018(5)
C99 0.071(4) 0.160(9) 0.065(4) -0.029(5) 0.010(3) -0.044(5)
C100 0.060(3) 0.090(4) 0.068(4) -0.018(3) 0.006(3) -0.032(3)
C101 0.054(3) 0.058(3) 0.049(3) -0.019(2) -0.003(2) -0.008(2)
C102 0.064(3) 0.072(4) 0.056(3) -0.025(3) -0.006(3) -0.006(3)
C103 0.070(4) 0.095(5) 0.064(4) -0.028(3) -0.011(3) -0.013(3)
C104 0.065(4) 0.103(5) 0.076(4) -0.024(4) -0.025(3) 0.000(4)
C105 0.063(4) 0.079(4) 0.087(5) -0.020(4) -0.014(3) 0.005(3)
C106 0.054(3) 0.069(4) 0.070(4) -0.029(3) -0.004(3) -0.001(3)
C107 0.116(7) 0.102(7) 0.129(8) -0.050(6) -0.018(6) 0.002(6)
C108 0.075(5) 0.110(7) 0.168(11) -0.062(7) -0.017(6) 0.002(5)
C109 0.138(9) 0.145(10) 0.125(9) -0.061(8) -0.040(7) -0.020(8)
C110 0.131(8) 0.130(9) 0.107(7) -0.039(6) -0.035(7) -0.004(7)
C85A 0.128(10) 0.089(8) 0.085(7) -0.039(6) 0.041(7) -0.032(6)
C86A 0.140(11) 0.111(9) 0.096(8) -0.040(7) 0.045(8) -0.025(8)
C87A 0.129(8) 0.115(7) 0.072(6) -0.048(5) 0.031(6) -0.044(6)
C88A 0.140(11) 0.122(9) 0.067(7) -0.024(7) 0.022(7) -0.046(7)
C89A 0.124(10) 0.111(8) 0.063(6) -0.026(5) 0.018(6) -0.044(7)
C90A 0.138(8) 0.073(4) 0.071(4) -0.029(4) 0.033(5) -0.039(5)
C85B 0.143(10) 0.102(10) 0.109(9) -0.026(9) 0.045(8) -0.046(10)
C86B 0.143(10) 0.132(12) 0.110(11) -0.036(11) 0.033(7) -0.037(11)
C87B 0.149(8) 0.127(9) 0.119(8) -0.037(7) 0.010(7) -0.014(8)
C88B 0.153(8) 0.117(9) 0.102(7) -0.042(7) 0.010(7) -0.011(7)
C89B 0.174(11) 0.106(11) 0.085(8) -0.032(9) 0.015(7) -0.020(10)
C90B 0.138(8) 0.073(4) 0.071(4) -0.029(4) 0.033(5) -0.039(5)
C47A 0.063(5) 0.078(9) 0.048(3) -0.028(6) 0.003(4) -0.016(5)
C51A 0.092(9) 0.097(12) 0.072(10) -0.016(10) -0.008(8) 0.006(9)
C48A 0.061(4) 0.099(9) 0.066(6) -0.029(5) 0.001(4) -0.020(6)
C50A 0.083(5) 0.127(9) 0.075(5) -0.029(7) -0.019(4) 0.001(7)
C52A 0.084(9) 0.077(12) 0.073(10) -0.016(11) -0.006(8) 0.000(10)
C49A 0.077(9) 0.126(13) 0.083(10) -0.024(10) -0.013(8) -0.008(10)
C53A 0.104(7) 0.141(10) 0.221(14) -0.082(10) -0.048(10) 0.012(6)

loop_
_atom_type_symbol
_atom_type_description
_atom_type_scat_dispersion_real
_atom_type_scat_dispersion_imag
_atom_type_scat_source
Cs Cs -0.7457 7.9052 'International Tables Vol C Tables 4.2.6.8 and 6.1.1.4'
O O 0.0492 0.0322 'International Tables Vol C Tables 4.2.6.8 and 6.1.1.4'
C C 0.0181 0.0091 'International Tables Vol C Tables 4.2.6.8 and 6.1.1.4'
H H 0.0000 0.0000 'International Tables Vol C Tables 4.2.6.8 and 6.1.1.4'

loop_
_geom_angle_atom_site_label_1
_geom_angle_atom_site_label_2
_geom_angle_atom_site_label_3
_geom_angle
_geom_angle_site_symmetry_1
_geom_angle_site_symmetry_3
_geom_angle_publ_flag
O6 Cs1 O13 110.49(15) 1_545 1_545 ?
O6 Cs1 O1 85.64(10) 1_545 . ?
O13 Cs1 O1 127.52(14) 1_545 . ?
O6 Cs1 O5 71.25(10) 1_545 1_545 ?
O13 Cs1 O5 112.13(14) 1_545 1_545 ?
O1 Cs1 O5 120.33(10) . 1_545 ?
O6 Cs1 C81 86.68(12) 1_545 1_545 ?
O13 Cs1 C81 91.65(16) 1_545 1_545 ?
O1 Cs1 C81 140.19(13) . 1_545 ?
O5 Cs1 C81 22.54(12) 1_545 1_545 ?
O6 Cs1 C1 104.76(12) 1_545 . ?
O13 Cs1 C1 127.73(15) 1_545 . ?
O1 Cs1 C1 22.59(11) . . ?
O5 Cs1 C1 115.12(12) 1_545 . ?
C81 Cs1 C1 128.27(14) 1_545 . ?
O6 Cs1 C82 110.02(13) 1_545 1_545 ?
O13 Cs1 C82 85.90(18) 1_545 1_545 ?
O1 Cs1 C82 136.50(15) . 1_545 ?
O5 Cs1 C82 41.19(13) 1_545 1_545 ?
C81 Cs1 C82 23.48(14) 1_545 1_545 ?
C1 Cs1 C82 116.67(15) . 1_545 ?
O6 Cs1 C2 126.93(12) 1_545 . ?
O13 Cs1 C2 107.45(15) 1_545 . ?
O1 Cs1 C2 41.49(11) . . ?
O5 Cs1 C2 124.66(12) 1_545 . ?
C81 Cs1 C2 127.89(14) 1_545 . ?
C1 Cs1 C2 23.22(13) . . ?
C82 Cs1 C2 108.39(15) 1_545 . ?
O6 Cs1 C3 132.86(12) 1_545 . ?
O13 Cs1 C3 84.94(15) 1_545 . ?
O1 Cs1 C3 52.74(11) . . ?
O5 Cs1 C3 145.11(12) 1_545 . ?
C81 Cs1 C3 138.78(14) 1_545 . ?
C1 Cs1 C3 43.02(13) . . ?
C82 Cs1 C3 115.47(14) 1_545 . ?
C2 Cs1 C3 23.87(13) . . ?
O6 Cs1 C84 112.32(15) 1_545 1_545 ?
O13 Cs1 C84 120.2(2) 1_545 1_545 ?
O1 Cs1 C84 95.61(16) . 1_545 ?
O5 Cs1 C84 50.37(13) 1_545 1_545 ?
C81 Cs1 C84 52.26(16) 1_545 1_545 ?
C1 Cs1 C84 77.35(16) . 1_545 ?
C82 Cs1 C84 40.96(19) 1_545 1_545 ?
C2 Cs1 C84 76.75(15) . 1_545 ?
C3 Cs1 C84 94.77(15) . 1_545 ?
O6 Cs1 C4 116.17(13) 1_545 . ?
O13 Cs1 C4 77.92(16) 1_545 . ?
O1 Cs1 C4 51.08(13) . . ?
O5 Cs1 C4 165.43(12) 1_545 . ?
C81 Cs1 C4 156.95(15) 1_545 . ?
C1 Cs1 C4 51.90(14) . . ?
C82 Cs1 C4 133.81(15) 1_545 . ?
C2 Cs1 C4 40.78(14) . . ?
C3 Cs1 C4 21.36(14) . . ?
C84 Cs1 C4 115.82(16) 1_545 . ?
O6 Cs1 C83 120.89(14) 1_545 1_545 ?
O13 Cs1 C83 99.6(2) 1_545 1_545 ?
O1 Cs1 C83 114.39(15) . 1_545 ?
O5 Cs1 C83 50.27(13) 1_545 1_545 ?
C81 Cs1 C83 41.70(15) 1_545 1_545 ?
C1 Cs1 C83 93.83(16) . 1_545 ?
C82 Cs1 C83 22.88(17) 1_545 1_545 ?
C2 Cs1 C83 86.76(15) . 1_545 ?
C3 Cs1 C83 98.37(14) . 1_545 ?
C84 Cs1 C83 21.11(18) 1_545 1_545 ?
C4 Cs1 C83 119.26(15) . 1_545 ?
O1 Cs2 O12A 88.1(2) . 1_545 ?
O1 Cs2 O2 80.59(11) . . ?
O12A Cs2 O2 110.42(19) 1_545 . ?
O1 Cs2 O6 85.62(10) . 1_545 ?
O2 Cs2 O6 159.46(10) . 1_545 ?
O1 Cs2 C21 97.11(13) . . ?
O12A Cs2 C21 127.3(2) 1_545 . ?
O2 Cs2 C21 23.16(12) . . ?
O6 Cs2 C21 148.48(12) 1_545 . ?
O1 Cs2 O12 82.9(4) . 1_545 ?
O2 Cs2 O12 118.8(4) . 1_545 ?
O6 Cs2 O12 74.1(5) 1_545 1_545 ?
C21 Cs2 O12 137.5(5) . 1_545 ?
O1 Cs2 C94 90.81(14) . 1_545 ?
O2 Cs2 C94 111.03(13) . 1_545 ?
O6 Cs2 C94 53.74(13) 1_545 1_545 ?
C21 Cs2 C94 94.75(14) . 1_545 ?
O12 Cs2 C94 127.8(5) 1_545 1_545 ?
O1 Cs2 C91 108.05(12) . 1_545 ?
O2 Cs2 C91 162.38(12) . 1_545 ?
O6 Cs2 C91 22.43(11) 1_545 1_545 ?
C21 Cs2 C91 139.52(14) . 1_545 ?
O12 Cs2 C91 78.1(4) 1_545 1_545 ?
C94 Cs2 C91 54.77(14) 1_545 1_545 ?
O1 Cs2 C22 120.66(12) . . ?
O12A Cs2 C22 120.0(2) 1_545 . ?
O2 Cs2 C22 42.01(12) . . ?
O6 Cs2 C22 142.48(12) 1_545 . ?
C21 Cs2 C22 23.73(13) . . ?
O12 Cs2 C22 131.0(5) 1_545 . ?
C94 Cs2 C22 96.49(14) 1_545 . ?
C91 Cs2 C22 123.88(13) 1_545 . ?
O1 Cs2 C93 112.85(12) . 1_545 ?
O2 Cs2 C93 119.20(11) . 1_545 ?
O6 Cs2 C93 53.26(11) 1_545 1_545 ?
C21 Cs2 C93 97.74(13) . 1_545 ?
O12 Cs2 C93 121.6(4) 1_545 1_545 ?
C94 Cs2 C93 22.97(14) 1_545 1_545 ?
C91 Cs2 C93 43.51(13) 1_545 1_545 ?
C22 Cs2 C93 90.15(13) . 1_545 ?
O1 Cs2 C24 120.51(14) . . ?
O12A Cs2 C24 77.5(2) 1_545 . ?
O2 Cs2 C24 53.28(13) . . ?
O6 Cs2 C24 146.93(13) 1_545 . ?
C21 Cs2 C24 54.80(14) . . ?
O12 Cs2 C24 88.5(5) 1_545 . ?
C94 Cs2 C24 136.32(15) 1_545 . ?
C91 Cs2 C24 127.43(14) 1_545 . ?
C22 Cs2 C24 42.62(13) . . ?
C93 Cs2 C24 121.34(14) 1_545 . ?
O1 Cs2 C92 121.54(12) . 1_545 ?
O2 Cs2 C92 139.50(11) . 1_545 ?
O6 Cs2 C92 41.27(11) 1_545 1_545 ?
C21 Cs2 C92 116.44(13) . 1_545 ?
O12 Cs2 C92 98.7(4) 1_545 1_545 ?
C94 Cs2 C92 43.24(14) 1_545 1_545 ?
C91 Cs2 C92 23.12(13) 1_545 1_545 ?
C22 Cs2 C92 101.93(13) . 1_545 ?
C93 Cs2 C92 24.26(12) 1_545 1_545 ?
C24 Cs2 C92 117.95(14) . 1_545 ?
O1 Cs2 H24B 103.8(12) . . ?
O12A Cs2 H24B 75.1(11) 1_545 . ?
O2 Cs2 H24B 43.4(12) . . ?
O6 Cs2 H24B 156.7(12) 1_545 . ?
C21 Cs2 H24B 52.7(11) . . ?
O12 Cs2 H24B 85.8(12) 1_545 . ?
C94 Cs2 H24B 145.2(12) 1_545 . ?
C91 Cs2 H24B 142.0(12) 1_545 . ?
C22 Cs2 H24B 48.9(12) . . ?
C93 Cs2 H24B 135.8(12) 1_545 . ?
C24 Cs2 H24B 16.7(12) . . ?
C92 Cs2 H24B 134.7(12) 1_545 . ?
O2 Cs3 O7 115.91(16) . . ?
O2 Cs3 O1 80.12(10) . . ?
O7 Cs3 O1 106.45(17) . . ?
O2 Cs3 O3 73.53(10) . . ?
O7 Cs3 O3 100.95(17) . . ?
O1 Cs3 O3 148.20(10) . . ?
O2 Cs3 C37 95.10(13) . . ?
O7 Cs3 C37 84.88(18) . . ?
O1 Cs3 C37 168.66(12) . . ?
O3 Cs3 C37 22.85(12) . . ?
O2 Cs3 C1 100.19(12) . . ?
O7 Cs3 C1 88.13(18) . . ?
O1 Cs3 C1 22.72(11) . . ?
O3 Cs3 C1 170.53(12) . . ?
C37 Cs3 C1 164.70(14) . . ?
O2 Cs3 C38 114.36(12) . . ?
O7 Cs3 C38 88.58(17) . . ?
O1 Cs3 C38 152.53(12) . . ?
O3 Cs3 C38 41.33(12) . . ?
C37 Cs3 C38 23.58(14) . . ?
C1 Cs3 C38 142.90(14) . . ?
O2 Cs3 C40 96.50(13) . . ?
O7 Cs3 C40 129.32(17) . . ?
O1 Cs3 C40 117.20(13) . . ?
O3 Cs3 C40 50.48(14) . . ?
C37 Cs3 C40 52.79(15) . . ?
C1 Cs3 C40 124.89(15) . . ?
C38 Cs3 C40 41.33(14) . . ?
O2 Cs3 C39 113.77(12) . . ?
O7 Cs3 C39 108.33(17) . . ?
O1 Cs3 C39 130.28(12) . . ?
O3 Cs3 C39 51.07(12) . . ?
C37 Cs3 C39 42.60(14) . . ?
C1 Cs3 C39 128.60(14) . . ?
C38 Cs3 C39 23.40(13) . . ?
C40 Cs3 C39 21.47(13) . . ?
O2 Cs3 C4 109.49(13) . . ?
O7 Cs3 C4 122.90(19) . . ?
O1 Cs3 C4 49.73(13) . . ?
O3 Cs3 C4 124.31(12) . . ?
C37 Cs3 C4 124.03(15) . . ?
C1 Cs3 C4 50.41(14) . . ?
C38 Cs3 C4 102.80(14) . . ?
C40 Cs3 C4 74.49(15) . . ?
C39 Cs3 C4 81.46(14) . . ?
O2 Cs3 C17 97.60(18) . . ?
O7 Cs3 C17 20.2(2) . . ?
O1 Cs3 C17 95.9(2) . . ?
O3 Cs3 C17 104.8(2) . . ?
C37 Cs3 C17 94.9(2) . . ?
C1 Cs3 C17 82.8(2) . . ?
C38 Cs3 C17 104.5(2) . . ?
C40 Cs3 C17 145.7(2) . . ?
C39 Cs3 C17 126.37(19) . . ?
C4 Cs3 C17 128.5(2) . . ?
O2 Cs3 C2 118.37(12) . . ?
O7 Cs3 C2 88.87(18) . . ?
O1 Cs3 C2 38.25(11) . . ?
O3 Cs3 C2 159.49(11) . . ?
C37 Cs3 C2 145.02(13) . . ?
C1 Cs3 C2 20.83(13) . . ?
C38 Cs3 C2 122.17(13) . . ?
C40 Cs3 C2 109.58(14) . . ?
C39 Cs3 C2 108.82(13) . . ?
C4 Cs3 C2 37.97(12) . . ?
C17 Cs3 C2 90.7(2) . . ?
O2 Cs3 H4B 96.0(11) . . ?
O7 Cs3 H4B 133.6(10) . . ?
O1 Cs3 H4B 44.5(10) . . ?
O3 Cs3 H4B 120.7(10) . . ?
C37 Cs3 H4B 126.8(10) . . ?
C1 Cs3 H4B 52.0(10) . . ?
C38 Cs3 H4B 108.8(10) . . ?
C40 Cs3 H4B 74.3(10) . . ?
C39 Cs3 H4B 85.8(10) . . ?
C4 Cs3 H4B 13.5(10) . . ?
C17 Cs3 H4B 134.5(10) . . ?
C2 Cs3 H4B 45.2(10) . . ?
O2 Cs3 H40B 80.5(15) . . ?
O7 Cs3 H40B 135.0(14) . . ?
O1 Cs3 H40B 117.8(14) . . ?
O3 Cs3 H40B 40.8(14) . . ?
C37 Cs3 H40B 50.9(14) . . ?
C1 Cs3 H40B 132.1(14) . . ?
C38 Cs3 H40B 48.0(15) . . ?
C40 Cs3 H40B 16.5(15) . . ?
C39 Cs3 H40B 34.5(15) . . ?
C4 Cs3 H40B 83.8(15) . . ?
C17 Cs3 H40B 145.0(14) . . ?
C2 Cs3 H40B 121.3(15) . . ?
H4B Cs3 H40B 80.1(18) . . ?
O3 Cs4 O9 103.85(19) . . ?
O3 Cs4 O4 80.10(11) . . ?
O9 Cs4 O4 132.21(17) . . ?
O3 Cs4 O2 74.26(11) . . ?
O9 Cs4 O2 95.22(16) . . ?
O4 Cs4 O2 130.43(10) . . ?
O3 Cs4 C57 99.09(12) . . ?
O9 Cs4 C57 136.69(17) . . ?
O4 Cs4 C57 22.29(12) . . ?
O2 Cs4 C57 126.42(12) . . ?
O3 Cs4 C24 97.12(14) . . ?
O9 Cs4 C24 135.2(2) . . ?
O4 Cs4 C24 89.86(12) . . ?
O2 Cs4 C24 53.22(12) . . ?
C57 Cs4 C24 76.00(14) . . ?
O3 Cs4 C21 95.57(12) . . ?
O9 Cs4 C21 84.79(18) . . ?
O4 Cs4 C21 142.86(12) . . ?
O2 Cs4 C21 22.02(11) . . ?
C57 Cs4 C21 129.03(13) . . ?
C24 Cs4 C21 53.80(13) . . ?
O3 Cs4 C23 114.22(12) . . ?
O9 Cs4 C23 114.7(2) . . ?
O4 Cs4 C23 105.95(11) . . ?
O2 Cs4 C23 51.95(11) . . ?
C57 Cs4 C23 87.56(13) . . ?
C24 Cs4 C23 22.05(13) . . ?
C21 Cs4 C23 42.35(13) . . ?
O3 Cs4 C22 113.53(12) . . ?
O9 Cs4 C22 93.48(19) . . ?
O4 Cs4 C22 129.24(11) . . ?
O2 Cs4 C22 40.14(11) . . ?
C57 Cs4 C22 110.28(13) . . ?
C24 Cs4 C22 41.74(13) . . ?
C21 Cs4 C22 22.53(13) . . ?
C23 Cs4 C22 23.29(12) . . ?
O3 Cs4 C58 119.90(12) . . ?
O9 Cs4 C58 117.44(16) . . ?
O4 Cs4 C58 39.86(12) . . ?
O2 Cs4 C58 136.34(11) . . ?
C57 Cs4 C58 22.60(13) . . ?
C24 Cs4 C58 83.26(14) . . ?
C21 Cs4 C58 128.08(13) . . ?
C23 Cs4 C58 86.78(12) . . ?
C22 Cs4 C58 105.76(13) . . ?
O3 Cs4 C60 110.26(15) . . ?
O9 Cs4 C60 85.73(17) . . ?
O4 Cs4 C60 50.14(14) . . ?
O2 Cs4 C60 175.04(13) . . ?
C57 Cs4 C60 51.73(14) . . ?
C24 Cs4 C60 123.17(14) . . ?
C21 Cs4 C60 153.94(15) . . ?
C23 Cs4 C60 123.28(14) . . ?
C22 Cs4 C60 134.99(14) . . ?
C58 Cs4 C60 39.91(13) . . ?
O3 Cs4 C59 124.23(12) . . ?
O9 Cs4 C59 96.19(16) . . ?
O4 Cs4 C59 49.52(11) . . ?
O2 Cs4 C59 154.72(12) . . ?
C57 Cs4 C59 41.03(13) . . ?
C24 Cs4 C59 103.97(14) . . ?
C21 Cs4 C59 138.19(13) . . ?
C23 Cs4 C59 102.77(12) . . ?
C22 Cs4 C59 116.52(13) . . ?
C58 Cs4 C59 22.39(12) . . ?
C60 Cs4 C59 20.55(14) . . ?
O3 Cs4 H60A 97.0(11) . . ?
O9 Cs4 H60A 89.6(10) . . ?
O4 Cs4 H60A 43.2(10) . . ?
O2 Cs4 H60A 170.8(11) . . ?
C57 Cs4 H60A 51.1(10) . . ?
C24 Cs4 H60A 126.7(10) . . ?
C21 Cs4 H60A 167.1(11) . . ?
C23 Cs4 H60A 132.3(10) . . ?
C22 Cs4 H60A 147.4(11) . . ?
C58 Cs4 H60A 45.7(10) . . ?
C60 Cs4 H60A 13.3(11) . . ?
C59 Cs4 H60A 31.0(11) . . ?
O3 Cs4 H24B 80.8(13) . . ?
O9 Cs4 H24B 137.3(12) . . ?
O4 Cs4 H24B 90.4(12) . . ?
O2 Cs4 H24B 44.4(12) . . ?
C57 Cs4 H24B 82.1(12) . . ?
C24 Cs4 H24B 16.7(13) . . ?
C21 Cs4 H24B 52.6(12) . . ?
C23 Cs4 H24B 35.2(13) . . ?
C22 Cs4 H24B 48.5(12) . . ?
C58 Cs4 H24B 94.4(13) . . ?
C60 Cs4 H24B 133.2(13) . . ?
C59 Cs4 H24B 116.4(13) . . ?
H60A Cs4 H24B 132.5(16) . . ?
O4 Cs5 O5 77.83(11) . . ?
O4 Cs5 O10 83.2(2) . . ?
O5 Cs5 O10 93.1(2) . . ?
O4 Cs5 O3 79.32(10) . . ?
O5 Cs5 O3 157.04(10) . . ?
O10 Cs5 O3 82.1(2) . . ?
O4 Cs5 C37 101.58(13) . . ?
O5 Cs5 C37 175.75(13) . . ?
O10 Cs5 C37 82.7(2) . . ?
O3 Cs5 C37 22.37(12) . . ?
O4 Cs5 C81 89.51(13) . . ?
O5 Cs5 C81 22.34(12) . . ?
O10 Cs5 C81 113.6(2) . . ?
O3 Cs5 C81 159.71(13) . . ?
C37 Cs5 C81 161.52(14) . . ?
O4 Cs5 C38 117.01(13) . . ?
O5 Cs5 C38 160.18(12) . . ?
O10 Cs5 C38 101.4(2) . . ?
O3 Cs5 C38 40.83(12) . . ?
C37 Cs5 C38 23.10(14) . . ?
C81 Cs5 C38 138.54(14) . . ?
O4 Cs5 C84 125.28(15) . . ?
O5 Cs5 C84 51.38(14) . . ?
O10 Cs5 C84 81.0(3) . . ?
O3 Cs5 C84 147.76(14) . . ?
C37 Cs5 C84 127.46(15) . . ?
C81 Cs5 C84 51.64(16) . . ?
C38 Cs5 C84 117.38(16) . . ?
O4 Cs5 C82 111.71(14) . . ?
O5 Cs5 C82 40.43(12) . . ?
O10 Cs5 C82 117.7(2) . . ?
O3 Cs5 C82 157.62(13) . . ?
C37 Cs5 C82 142.22(15) . . ?
C81 Cs5 C82 22.44(14) . . ?
C38 Cs5 C82 119.83(15) . . ?
C84 Cs5 C82 40.01(18) . . ?
O4 Cs5 C39 111.12(12) . . ?
O5 Cs5 C39 141.80(12) . . ?
O10 Cs5 C39 124.3(2) . . ?
O3 Cs5 C39 51.34(12) . . ?
C37 Cs5 C39 42.37(14) . . ?
C81 Cs5 C39 119.77(13) . . ?
C38 Cs5 C39 23.41(13) . . ?
C84 Cs5 C39 121.05(17) . . ?
C82 Cs5 C39 106.39(14) . . ?
O4 Cs5 C40 91.16(13) . . ?
O5 Cs5 C40 132.01(13) . . ?
O10 Cs5 C40 132.3(2) . . ?
O3 Cs5 C40 50.42(13) . . ?
C37 Cs5 C40 52.06(15) . . ?
C81 Cs5 C40 113.69(14) . . ?
C38 Cs5 C40 40.95(13) . . ?
C84 Cs5 C40 136.03(19) . . ?
C82 Cs5 C40 108.44(15) . . ?
C39 Cs5 C40 21.52(14) . . ?
O4 Cs5 C83 129.35(14) . . ?
O5 Cs5 C83 51.78(13) . . ?
O10 Cs5 C83 102.2(3) . . ?
O3 Cs5 C83 151.17(13) . . ?
C37 Cs5 C83 129.05(15) . . ?
C81 Cs5 C83 41.76(16) . . ?
C38 Cs5 C83 111.17(15) . . ?
C84 Cs5 C83 21.26(18) . . ?
C82 Cs5 C83 22.80(17) . . ?
C39 Cs5 C83 106.66(15) . . ?
C40 Cs5 C83 117.12(17) . . ?
O4 Cs5 H40B 76.9(15) . . ?
O5 Cs5 H40B 134.2(14) . . ?
O10 Cs5 H40B 120.8(15) . . ?
O3 Cs5 H40B 39.9(14) . . ?
C37 Cs5 H40B 49.2(14) . . ?
C81 Cs5 H40B 121.2(14) . . ?
C38 Cs5 H40B 46.7(14) . . ?
C84 Cs5 H40B 152.6(15) . . ?
C82 Cs5 H40B 121.5(15) . . ?
C39 Cs5 H40B 34.2(15) . . ?
C40 Cs5 H40B 16.6(14) . . ?
C83 Cs5 H40B 133.2(15) . . ?
O5 Cs6 O6 71.96(10) . . ?
O5 Cs6 O11 144.63(19) . . ?
O6 Cs6 O11 100.84(15) . . ?
O5 Cs6 C91 93.66(12) . . ?
O6 Cs6 C91 23.05(11) . . ?
O11 Cs6 C91 78.59(17) . . ?
O5 Cs6 O4 73.15(10) . . ?
O6 Cs6 O4 145.12(10) . . ?
O11 Cs6 O4 107.60(16) . . ?
C91 Cs6 O4 164.77(12) . . ?
O5 Cs6 C57 91.56(12) . . ?
O6 Cs6 C57 159.89(12) . . ?
O11 Cs6 C57 85.81(17) . . ?
C91 Cs6 C57 159.69(13) . . ?
O4 Cs6 C57 21.82(11) . . ?
O5 Cs6 C58 113.38(12) . . ?
O6 Cs6 C58 173.79(11) . . ?
O11 Cs6 C58 72.98(17) . . ?
C91 Cs6 C58 150.81(13) . . ?
O4 Cs6 C58 40.37(12) . . ?
C57 Cs6 C58 23.28(13) . . ?
O5 Cs6 C92 112.88(12) . . ?
O6 Cs6 C92 41.26(11) . . ?
O11 Cs6 C92 70.80(18) . . ?
C91 Cs6 C92 23.16(13) . . ?
O4 Cs6 C92 172.01(12) . . ?
C57 Cs6 C92 154.80(13) . . ?
C58 Cs6 C92 133.69(13) . . ?
O5 Cs6 C59 119.73(12) . . ?
O6 Cs6 C59 156.49(12) . . ?
O11 Cs6 C59 80.80(17) . . ?
C91 Cs6 C59 143.84(13) . . ?
O4 Cs6 C59 51.28(12) . . ?
C57 Cs6 C59 42.94(13) . . ?
C58 Cs6 C59 23.85(13) . . ?
C92 Cs6 C59 120.97(13) . . ?
O5 Cs6 C60 105.16(14) . . ?
O6 Cs6 C60 141.48(13) . . ?
O11 Cs6 C60 101.22(19) . . ?
C91 Cs6 C60 142.92(15) . . ?
O4 Cs6 C60 50.84(14) . . ?
C57 Cs6 C60 52.96(14) . . ?
C58 Cs6 C60 41.75(14) . . ?
C92 Cs6 C60 121.36(15) . . ?
C59 Cs6 C60 21.90(15) . . ?
O5 Cs6 C94 97.29(13) . . ?
O6 Cs6 C94 51.83(13) . . ?
O11 Cs6 C94 105.0(2) . . ?
C91 Cs6 C94 53.56(14) . . ?
O4 Cs6 C94 134.18(13) . . ?
C57 Cs6 C94 144.88(14) . . ?
C58 Cs6 C94 128.43(14) . . ?
C92 Cs6 C94 41.78(13) . . ?
C59 Cs6 C94 104.89(14) . . ?
C60 Cs6 C94 91.95(15) . . ?
O5 Cs6 C93 113.81(12) . . ?
O6 Cs6 C93 51.66(11) . . ?
O11 Cs6 C93 83.63(19) . . ?
C91 Cs6 C93 42.61(13) . . ?
O4 Cs6 C93 150.02(11) . . ?
C57 Cs6 C93 148.45(13) . . ?
C58 Cs6 C93 125.70(12) . . ?
C92 Cs6 C93 23.49(12) . . ?
C59 Cs6 C93 105.85(13) . . ?
C60 Cs6 C93 100.31(14) . . ?
C94 Cs6 C93 21.76(13) . . ?
O5 Cs6 H60A 90.9(11) . . ?
O6 Cs6 H60A 138.6(10) . . ?
O11 Cs6 H60A 113.4(11) . . ?
C91 Cs6 H60A 149.2(10) . . ?
O4 Cs6 H60A 41.6(10) . . ?
C57 Cs6 H60A 50.1(10) . . ?
C58 Cs6 H60A 46.3(10) . . ?
C92 Cs6 H60A 131.2(10) . . ?
C59 Cs6 H60A 32.6(11) . . ?
C60 Cs6 H60A 14.4(10) . . ?
C94 Cs6 H60A 95.7(10) . . ?
C93 Cs6 H60A 108.4(10) . . ?
O5 Cs6 H94B 79.9(16) . . ?
O6 Cs6 H94B 41.2(16) . . ?
O11 Cs6 H94B 118.0(16) . . ?
C91 Cs6 H94B 51.3(16) . . ?
O4 Cs6 H94B 130.6(16) . . ?
C57 Cs6 H94B 149.0(16) . . ?
C58 Cs6 H94B 141.1(16) . . ?
C92 Cs6 H94B 48.5(16) . . ?
C59 Cs6 H94B 117.4(16) . . ?
C60 Cs6 H94B 100.3(16) . . ?
C94 Cs6 H94B 17.8(16) . . ?
C93 Cs6 H94B 35.4(16) . . ?
H60A Cs6 H94B 99.9(19) . . ?
C1 O1 Cs2 171.6(4) . . ?
C1 O1 Cs3 90.7(3) . . ?
Cs2 O1 Cs3 96.26(11) . . ?
C1 O1 Cs1 86.9(3) . . ?
Cs2 O1 Cs1 89.29(11) . . ?
Cs3 O1 Cs1 150.83(14) . . ?
C21 O2 Cs3 158.0(3) . . ?
C21 O2 Cs2 84.8(3) . . ?
Cs3 O2 Cs2 94.04(10) . . ?
C21 O2 Cs4 89.8(3) . . ?
Cs3 O2 Cs4 105.45(11) . . ?
Cs2 O2 Cs4 137.19(13) . . ?
C37 O3 Cs4 158.2(4) . . ?
C37 O3 Cs5 85.9(3) . . ?
Cs4 O3 Cs5 97.87(11) . . ?
C37 O3 Cs3 81.1(3) . . ?
Cs4 O3 Cs3 106.75(12) . . ?
Cs5 O3 Cs3 143.59(14) . . ?
C57 O4 Cs5 162.9(4) . . ?
C57 O4 Cs4 88.5(3) . . ?
Cs5 O4 Cs4 98.54(11) . . ?
C57 O4 Cs6 83.4(3) . . ?
Cs5 O4 Cs6 99.72(12) . . ?
Cs4 O4 Cs6 142.78(14) . . ?
C81 O5 Cs6 135.4(4) . . ?
C81 O5 Cs5 91.8(3) . . ?
Cs6 O5 Cs5 104.59(12) . . ?
C81 O5 Cs1 79.8(3) . 1_565 ?
Cs6 O5 Cs1 105.45(11) . 1_565 ?
Cs5 O5 Cs1 144.50(13) . 1_565 ?
C91 O6 Cs1 156.8(3) . 1_565 ?
C91 O6 Cs6 85.3(3) . . ?
Cs1 O6 Cs6 111.17(11) 1_565 . ?
C91 O6 Cs2 88.0(3) . 1_565 ?
Cs1 O6 Cs2 89.81(10) 1_565 1_565 ?
Cs6 O6 Cs2 138.14(13) . 1_565 ?
C17 O7 C20 108.3(7) . . ?
C17 O7 Cs3 111.7(5) . . ?
C20 O7 Cs3 137.1(6) . . ?
C107 O8 C110 109.6(8) . . ?
C56 O9 C53A 115.2(9) . . ?
C56 O9 C53 100.8(11) . . ?
C56 O9 Cs4 124.9(6) . . ?
C53A O9 Cs4 115.3(9) . . ?
C53 O9 Cs4 133.5(10) . . ?
C80A O10 C77A 109.3(15) . . ?
C77 O10 C80 110(3) . . ?
C80A O10 Cs5 125.6(13) . . ?
C77 O10 Cs5 136(2) . . ?
C77A O10 Cs5 124.9(9) . . ?
C80 O10 Cs5 113.4(19) . . ?
C73 O11 C76 110.1(7) . . ?
C73 O11 Cs6 127.0(6) . . ?
C76 O11 Cs6 117.1(6) . . ?
C215 O13 C218 98.8(14) . . ?
C118 O13 C115 106.4(11) . . ?
C118 O13 Cs1 127.2(8) . 1_565 ?
C115 O13 Cs1 114.3(8) . 1_565 ?
O1 C1 C2 124.8(5) . . ?
O1 C1 C11 116.3(5) . . ?
C2 C1 C11 118.9(5) . . ?
O1 C1 Cs3 66.6(3) . . ?
C2 C1 Cs3 99.4(4) . . ?
C11 C1 Cs3 105.0(3) . . ?
O1 C1 Cs1 70.5(3) . . ?
C2 C1 Cs1 82.7(3) . . ?
C11 C1 Cs1 118.8(4) . . ?
Cs3 C1 Cs1 128.55(16) . . ?
C1 C2 C3 126.6(5) . . ?
C1 C2 Cs1 74.1(3) . . ?
C3 C2 Cs1 79.3(3) . . ?
C1 C2 Cs3 59.8(3) . . ?
C3 C2 Cs3 90.3(3) . . ?
Cs1 C2 Cs3 111.92(15) . . ?
C1 C2 H2 116.7 . . ?
C3 C2 H2 116.7 . . ?
Cs1 C2 H2 120.8 . . ?
Cs3 C2 H2 123.6 . . ?
C4 C3 C2 127.1(6) . . ?
C4 C3 C5 117.6(5) . . ?
C2 C3 C5 115.1(5) . . ?
C4 C3 Cs1 85.5(4) . . ?
C2 C3 Cs1 76.8(3) . . ?
C5 C3 Cs1 106.1(4) . . ?
C3 C4 Cs1 73.1(4) . . ?
C3 C4 Cs3 92.6(4) . . ?
Cs1 C4 Cs3 108.30(17) . . ?
C3 C4 H4A 121(5) . . ?
Cs1 C4 H4A 116(5) . . ?
Cs3 C4 H4A 130(5) . . ?
C3 C4 H4B 124(3) . . ?
Cs1 C4 H4B 80(3) . . ?
Cs3 C4 H4B 51(3) . . ?
H4A C4 H4B 115(6) . . ?
C6 C5 C10 117.0(6) . . ?
C6 C5 C3 122.6(6) . . ?
C10 C5 C3 120.4(5) . . ?
C5 C6 C7 122.0(7) . . ?
C5 C6 H6 119.0 . . ?
C7 C6 H6 119.0 . . ?
C8 C7 C6 119.7(7) . . ?
C8 C7 H7 120.2 . . ?
C6 C7 H7 120.2 . . ?
C9 C8 C7 119.5(7) . . ?
C9 C8 H8 120.3 . . ?
C7 C8 H8 120.3 . . ?
C10 C9 C8 120.6(7) . . ?
C10 C9 H9 119.7 . . ?
C8 C9 H9 119.7 . . ?
C9 C10 C5 121.1(6) . . ?
C9 C10 H10 119.5 . . ?
C5 C10 H10 119.5 . . ?
C16 C11 C12 117.3(6) . . ?
C16 C11 C1 119.3(6) . . ?
C12 C11 C1 123.2(6) . . ?
C13 C12 C11 121.0(7) . . ?
C13 C12 H12 119.5 . . ?
C11 C12 H12 119.5 . . ?
C14 C13 C12 121.1(8) . . ?
C14 C13 H13 119.5 . . ?
C12 C13 H13 119.5 . . ?
C13 C14 C15 119.6(7) . . ?
C13 C14 H14 120.2 . . ?
C15 C14 H14 120.2 . . ?
C14 C15 C16 120.2(7) . . ?
C14 C15 H15 119.9 . . ?
C16 C15 H15 119.9 . . ?
C11 C16 C15 120.6(7) . . ?
C11 C16 H16 119.7 . . ?
C15 C16 H16 119.7 . . ?
O7 C17 C18 105.7(8) . . ?
O7 C17 Cs3 48.1(4) . . ?
C18 C17 Cs3 153.5(7) . . ?
O7 C17 H17A 110.6 . . ?
C18 C17 H17A 110.6 . . ?
Cs3 C17 H17A 86.6 . . ?
O7 C17 H17B 110.6 . . ?
C18 C17 H17B 110.6 . . ?
Cs3 C17 H17B 80.7 . . ?
H17A C17 H17B 108.7 . . ?
C19 C18 C17 103.7(8) . . ?
C19 C18 H18A 111.0 . . ?
C17 C18 H18A 111.0 . . ?
C19 C18 H18B 111.0 . . ?
C17 C18 H18B 111.0 . . ?
H18A C18 H18B 109.0 . . ?
C20 C19 C18 103.2(8) . . ?
C20 C19 H19A 111.1 . . ?
C18 C19 H19A 111.1 . . ?
C20 C19 H19B 111.1 . . ?
C18 C19 H19B 111.1 . . ?
H19A C19 H19B 109.1 . . ?
O7 C20 C19 103.5(8) . . ?
O7 C20 H20A 111.1 . . ?
C19 C20 H20A 111.1 . . ?
O7 C20 H20B 111.1 . . ?
C19 C20 H20B 111.1 . . ?
H20A C20 H20B 109.0 . . ?
O2 C21 C22 124.0(5) . . ?
O2 C21 C31 116.7(5) . . ?
C22 C21 C31 119.2(5) . . ?
O2 C21 Cs2 72.0(3) . . ?
C22 C21 Cs2 84.4(3) . . ?
C31 C21 Cs2 113.1(3) . . ?
O2 C21 Cs4 68.2(3) . . ?
C22 C21 Cs4 85.0(3) . . ?
C31 C21 Cs4 121.3(3) . . ?
Cs2 C21 Cs4 122.43(16) . . ?
C21 C22 C23 127.6(5) . . ?
C21 C22 Cs2 71.8(3) . . ?
C23 C22 Cs2 82.4(3) . . ?
C21 C22 Cs4 72.4(3) . . ?
C23 C22 Cs4 77.9(3) . . ?
Cs2 C22 Cs4 113.80(15) . . ?
C21 C22 H22 116.2 . . ?
C23 C22 H22 116.2 . . ?
Cs2 C22 H22 120.1 . . ?
Cs4 C22 H22 125.4 . . ?
C24 C23 C22 127.4(5) . . ?
C24 C23 C25 116.9(5) . . ?
C22 C23 C25 115.7(5) . . ?
C24 C23 Cs2 76.8(3) . . ?
C22 C23 Cs2 73.6(3) . . ?
C25 C23 Cs2 124.1(4) . . ?
C24 C23 Cs4 72.9(4) . . ?
C22 C23 Cs4 78.8(3) . . ?
C25 C23 Cs4 124.5(4) . . ?
Cs2 C23 Cs4 111.35(15) . . ?
C23 C24 Cs4 85.1(4) . . ?
C23 C24 Cs2 81.1(3) . . ?
Cs4 C24 Cs2 116.30(18) . . ?
C23 C24 H24A 119(4) . . ?
Cs4 C24 H24A 117(4) . . ?
Cs2 C24 H24A 124(4) . . ?
C23 C24 H24B 123(4) . . ?
Cs4 C24 H24B 64(4) . . ?
Cs2 C24 H24B 73(4) . . ?
H24A C24 H24B 118(6) . . ?
C30 C25 C26 119.3(7) . . ?
C30 C25 C23 122.4(7) . . ?
C26 C25 C23 118.3(6) . . ?
C27 C26 C25 120.3(9) . . ?
C27 C26 H26 119.8 . . ?
C25 C26 H26 119.8 . . ?
C28 C27 C26 120.9(11) . . ?
C28 C27 H27 119.6 . . ?
C26 C27 H27 119.6 . . ?
C27 C28 C29 121.3(10) . . ?
C27 C28 H28 119.3 . . ?
C29 C28 H28 119.3 . . ?
C28 C29 C30 119.1(9) . . ?
C28 C29 H29 120.4 . . ?
C30 C29 H29 120.4 . . ?
C25 C30 C29 118.8(10) . . ?
C25 C30 H30 120.6 . . ?
C29 C30 H30 120.6 . . ?
C36 C31 C32 117.6(6) . . ?
C36 C31 C21 119.2(5) . . ?
C32 C31 C21 123.2(5) . . ?
C33 C32 C31 120.2(7) . . ?
C33 C32 H32 119.9 . . ?
C31 C32 H32 119.9 . . ?
C34 C33 C32 121.2(7) . . ?
C34 C33 H33 119.4 . . ?
C32 C33 H33 119.4 . . ?
C35 C34 C33 119.1(7) . . ?
C35 C34 H34 120.4 . . ?
C33 C34 H34 120.4 . . ?
C34 C35 C36 120.4(8) . . ?
C34 C35 H35 119.8 . . ?
C36 C35 H35 119.8 . . ?
C31 C36 C35 121.4(7) . . ?
C31 C36 H36 119.3 . . ?
C35 C36 H36 119.3 . . ?
O3 C37 C38 124.7(6) . . ?
O3 C37 C47A 120.0(14) . . ?
C38 C37 C47A 114.9(14) . . ?
O3 C37 C47 113.4(8) . . ?
C38 C37 C47 121.3(9) . . ?
O3 C37 Cs3 76.0(3) . . ?
C38 C37 Cs3 86.4(4) . . ?
C47A C37 Cs3 116.0(12) . . ?
C47 C37 Cs3 100.2(7) . . ?
O3 C37 Cs5 71.7(3) . . ?
C38 C37 Cs5 85.2(3) . . ?
C47A C37 Cs5 109.0(13) . . ?
C47 C37 Cs5 123.0(7) . . ?
Cs3 C37 Cs5 133.43(19) . . ?
C37 C38 C39 126.5(5) . . ?
C37 C38 Cs3 70.0(3) . . ?
C39 C38 Cs3 85.9(3) . . ?
C37 C38 Cs5 71.7(3) . . ?
C39 C38 Cs5 82.6(3) . . ?
Cs3 C38 Cs5 120.95(17) . . ?
C37 C38 H38 116.7 . . ?
C39 C38 H38 116.7 . . ?
Cs3 C38 H38 117.4 . . ?
Cs5 C38 H38 119.5 . . ?
C40 C39 C38 126.0(6) . . ?
C40 C39 C41 118.0(6) . . ?
C38 C39 C41 116.0(5) . . ?
C40 C39 Cs5 79.4(4) . . ?
C38 C39 Cs5 74.0(3) . . ?
C41 C39 Cs5 120.6(4) . . ?
C40 C39 Cs3 78.1(4) . . ?
C38 C39 Cs3 70.7(3) . . ?
C41 C39 Cs3 125.8(4) . . ?
Cs5 C39 Cs3 112.92(15) . . ?
C39 C40 Cs3 80.5(4) . . ?
C39 C40 Cs5 79.1(4) . . ?
Cs3 C40 Cs5 113.52(19) . . ?
C39 C40 H40A 124(4) . . ?
Cs3 C40 H40A 130(4) . . ?
Cs5 C40 H40A 114(4) . . ?
C39 C40 H40B 121(5) . . ?
Cs3 C40 H40B 66(5) . . ?
Cs5 C40 H40B 73(5) . . ?
H40A C40 H40B 115(6) . . ?
C42 C41 C46 118.1(7) . . ?
C42 C41 C39 121.4(6) . . ?
C46 C41 C39 120.5(6) . . ?
C41 C42 C43 120.9(7) . . ?
C41 C42 H42 119.6 . . ?
C43 C42 H42 119.6 . . ?
C44 C43 C42 120.2(8) . . ?
C44 C43 H43 119.9 . . ?
C42 C43 H43 119.9 . . ?
C43 C44 C45 119.7(8) . . ?
C43 C44 H44 120.2 . . ?
C45 C44 H44 120.2 . . ?
C44 C45 C46 120.9(8) . . ?
C44 C45 H45 119.6 . . ?
C46 C45 H45 119.6 . . ?
C45 C46 C41 120.2(8) . . ?
C45 C46 H46 119.9 . . ?
C41 C46 H46 119.9 . . ?
C52 C47 C48 122.6(15) . . ?
C52 C47 C37 118.7(11) . . ?
C48 C47 C37 118.6(14) . . ?
C49 C48 C47 116.5(13) . . ?
C49 C48 Cs3 137.0(11) . . ?
C47 C48 Cs3 77.4(8) . . ?
C49 C48 H48 121.7 . . ?
C47 C48 H48 121.7 . . ?
Cs3 C48 H48 60.8 . . ?
C50 C49 C48 122.8(14) . . ?
C50 C49 H49 118.6 . . ?
C48 C49 H49 118.6 . . ?
C49 C50 C51 118.9(13) . . ?
C49 C50 H50 120.5 . . ?
C51 C50 H50 120.5 . . ?
C52 C51 C50 121.2(13) . . ?
C52 C51 H51 119.4 . . ?
C50 C51 H51 119.4 . . ?
C47 C52 C51 117.9(13) . . ?
C47 C52 H52 121.1 . . ?
C51 C52 H52 121.1 . . ?
O9 C53 C54 100.0(9) . . ?
O9 C53 H53A 111.8 . . ?
C54 C53 H53A 111.8 . . ?
O9 C53 H53B 111.8 . . ?
C54 C53 H53B 111.8 . . ?
H53A C53 H53B 109.5 . . ?
C55 C54 C53A 109.7(10) . . ?
C55 C54 C53 102.4(12) . . ?
C55 C54 H54A 111.3 . . ?
C53 C54 H54A 111.3 . . ?
C55 C54 H54B 111.3 . . ?
C53 C54 H54B 111.3 . . ?
H54A C54 H54B 109.2 . . ?
C56 C55 C54 103.3(9) . . ?
C56 C55 H55A 111.1 . . ?
C54 C55 H55A 111.1 . . ?
C56 C55 H55B 111.1 . . ?
C54 C55 H55B 111.1 . . ?
H55A C55 H55B 109.1 . . ?
O9 C56 C55 106.6(8) . . ?
O9 C56 H56A 110.4 . . ?
C55 C56 H56A 110.4 . . ?
O9 C56 H56B 110.4 . . ?
C55 C56 H56B 110.4 . . ?
H56A C56 H56B 108.6 . . ?
O4 C57 C58 123.6(5) . . ?
O4 C57 C67 117.4(5) . . ?
C58 C57 C67 119.1(5) . . ?
O4 C57 Cs4 69.2(3) . . ?
C58 C57 Cs4 89.5(3) . . ?
C67 C57 Cs4 112.1(3) . . ?
O4 C57 Cs6 74.8(3) . . ?
C58 C57 Cs6 81.7(3) . . ?
C67 C57 Cs6 115.8(3) . . ?
Cs4 C57 Cs6 129.30(17) . . ?
C57 C58 C59 126.6(5) . . ?
C57 C58 Cs6 75.1(3) . . ?
C59 C58 Cs6 79.4(3) . . ?
C57 C58 Cs4 67.9(3) . . ?
C59 C58 Cs4 85.2(3) . . ?
Cs6 C58 Cs4 118.50(16) . . ?
C57 C58 H58 116.7 . . ?
C59 C58 H58 116.7 . . ?
Cs6 C58 H58 119.4 . . ?
Cs4 C58 H58 120.7 . . ?
C60 C59 C58 127.4(6) . . ?
C60 C59 C61 117.5(6) . . ?
C58 C59 C61 115.1(5) . . ?
C60 C59 Cs6 79.1(4) . . ?
C58 C59 Cs6 76.7(3) . . ?
C61 C59 Cs6 116.5(3) . . ?
C60 C59 Cs4 75.7(4) . . ?
C58 C59 Cs4 72.4(3) . . ?
C61 C59 Cs4 130.0(4) . . ?
Cs6 C59 Cs4 113.38(15) . . ?
C59 C60 Cs6 79.0(4) . . ?
C59 C60 Cs4 83.8(4) . . ?
Cs6 C60 Cs4 115.7(2) . . ?
C59 C60 H60A 123(4) . . ?
Cs6 C60 H60A 78(4) . . ?
Cs4 C60 H60A 62(4) . . ?
C59 C60 H60B 120(5) . . ?
Cs6 C60 H60B 119(5) . . ?
Cs4 C60 H60B 123(5) . . ?
H60A C60 H60B 117(6) . . ?
C66 C61 C62 117.4(6) . . ?
C66 C61 C59 121.3(6) . . ?
C62 C61 C59 121.3(6) . . ?
C63 C62 C61 121.5(8) . . ?
C63 C62 H62 119.3 . . ?
C61 C62 H62 119.3 . . ?
C64 C63 C62 120.5(8) . . ?
C64 C63 H63 119.7 . . ?
C62 C63 H63 119.7 . . ?
C63 C64 C65 119.4(7) . . ?
C63 C64 H64 120.3 . . ?
C65 C64 H64 120.3 . . ?
C66 C65 C64 119.8(8) . . ?
C66 C65 H65 120.1 . . ?
C64 C65 H65 120.1 . . ?
C65 C66 C61 121.4(7) . . ?
C65 C66 H66 119.3 . . ?
C61 C66 H66 119.3 . . ?
C72 C67 C68 117.9(6) . . ?
C72 C67 C57 118.1(5) . . ?
C68 C67 C57 124.0(5) . . ?
C69 C68 C67 120.5(7) . . ?
C69 C68 H68 119.8 . . ?
C67 C68 H68 119.8 . . ?
C70 C69 C68 120.1(7) . . ?
C70 C69 H69 119.9 . . ?
C68 C69 H69 119.9 . . ?
C71 C70 C69 120.6(7) . . ?
C71 C70 H70 119.7 . . ?
C69 C70 H70 119.7 . . ?
C70 C71 C72 119.9(7) . . ?
C70 C71 H71 120.1 . . ?
C72 C71 H71 120.1 . . ?
C67 C72 C71 121.0(7) . . ?
C67 C72 H72 119.5 . . ?
C71 C72 H72 119.5 . . ?
O11 C73 C74 106.4(9) . . ?
O11 C73 H73A 110.5 . . ?
C74 C73 H73A 110.5 . . ?
O11 C73 H73B 110.5 . . ?
C74 C73 H73B 110.5 . . ?
H73A C73 H73B 108.6 . . ?
C73 C74 C75 102.4(9) . . ?
C73 C74 H74A 111.3 . . ?
C75 C74 H74A 111.3 . . ?
C73 C74 H74B 111.3 . . ?
C75 C74 H74B 111.3 . . ?
H74A C74 H74B 109.2 . . ?
C76 C75 C74 103.8(9) . . ?
C76 C75 H75A 111.0 . . ?
C74 C75 H75A 111.0 . . ?
C76 C75 H75B 111.0 . . ?
C74 C75 H75B 111.0 . . ?
H75A C75 H75B 109.0 . . ?
O11 C76 C75 107.0(9) . . ?
O11 C76 H76A 110.3 . . ?
C75 C76 H76A 110.3 . . ?
O11 C76 H76B 110.3 . . ?
C75 C76 H76B 110.3 . . ?
H76A C76 H76B 108.6 . . ?
O10 C77 C78 110(3) . . ?
O10 C77 H77A 109.6 . . ?
C78 C77 H77A 109.6 . . ?
O10 C77 H77B 109.6 . . ?
C78 C77 H77B 109.6 . . ?
H77A C77 H77B 108.2 . . ?
C79 C78 C77 90(3) . . ?
C79 C78 H78A 113.6 . . ?
C77 C78 H78A 113.6 . . ?
C79 C78 H78B 113.6 . . ?
C77 C78 H78B 113.6 . . ?
H78A C78 H78B 110.9 . . ?
C78 C79 C80 116(4) . . ?
C78 C79 H79A 108.4 . . ?
C80 C79 H79A 108.4 . . ?
C78 C79 H79B 108.4 . . ?
C80 C79 H79B 108.4 . . ?
H79A C79 H79B 107.5 . . ?
O10 C80 C79 91(3) . . ?
O10 C80 H80A 113.4 . . ?
C79 C80 H80A 113.4 . . ?
O10 C80 H80B 113.4 . . ?
C79 C80 H80B 113.4 . . ?
H80A C80 H80B 110.7 . . ?
O5 C81 C82 125.9(6) . . ?
O5 C81 C85 116.2(5) . . ?
C82 C81 C85 117.9(6) . . ?
O5 C81 Cs1 77.7(3) . 1_565 ?
C82 C81 Cs1 85.4(4) . 1_565 ?
C85 C81 Cs1 107.6(3) . 1_565 ?
O5 C81 Cs5 65.8(3) . . ?
C82 C81 Cs5 89.4(4) . . ?
C85 C81 Cs5 118.3(4) . . ?
Cs1 C81 Cs5 130.18(19) 1_565 . ?
C81 C82 C83 126.0(7) . . ?
C81 C82 Cs1 71.1(3) . 1_565 ?
C83 C82 Cs1 87.8(4) . 1_565 ?
C81 C82 Cs5 68.2(4) . . ?
C83 C82 Cs5 79.6(4) . . ?
Cs1 C82 Cs5 116.64(19) 1_565 . ?
C81 C82 H82 117.0 . . ?
C83 C82 H82 117.0 . . ?
Cs1 C82 H82 113.6 1_565 . ?
Cs5 C82 H82 127.5 . . ?
C84 C83 C82 126.0(7) . . ?
C84 C83 C90B 107.6(9) . . ?
C82 C83 C90B 126.0(9) . . ?
C84 C83 C90A 123.1(8) . . ?
C82 C83 C90A 110.7(8) . . ?
C84 C83 Cs5 77.8(5) . . ?
C82 C83 Cs5 77.6(4) . . ?
C90B C83 Cs5 110.6(7) . . ?
C90A C83 Cs5 122.1(6) . . ?
C84 C83 Cs1 75.6(4) . 1_565 ?
C82 C83 Cs1 69.4(4) . 1_565 ?
C90A C83 Cs1 126.5(6) . 1_565 ?
Cs5 C83 Cs1 110.36(18) . 1_565 ?
C83 C84 Cs1 83.3(5) . 1_565 ?
C83 C84 Cs5 81.0(5) . . ?
Cs1 C84 Cs5 113.40(19) 1_565 . ?
C83 C84 H84A 120.0 . . ?
Cs1 C84 H84A 60.7 1_565 . ?
Cs5 C84 H84A 73.3 . . ?
C83 C84 H84B 120.0 . . ?
Cs1 C84 H84B 127.3 1_565 . ?
Cs5 C84 H84B 116.4 . . ?
H84A C84 H84B 120.0 . . ?
C90 C85 C86 117.8(6) . . ?
C90 C85 C81 123.2(6) . . ?
C86 C85 C81 119.0(5) . . ?
C87 C86 C85 121.0(6) . . ?
C87 C86 Cs6 119.0(4) . . ?
C85 C86 Cs6 98.8(4) . . ?
C87 C86 H86 119.5 . . ?
C85 C86 H86 119.5 . . ?
Cs6 C86 H86 49.5 . . ?
C88 C87 C86 120.5(7) . . ?
C88 C87 H87 119.8 . . ?
C86 C87 H87 119.8 . . ?
C89 C88 C87 119.5(7) . . ?
C89 C88 H88 120.2 . . ?
C87 C88 H88 120.2 . . ?
C88 C89 C90 121.2(7) . . ?
C88 C89 H89 119.4 . . ?
C90 C89 H89 119.4 . . ?
C89 C90 C85 120.0(7) . . ?
C89 C90 H90 120.0 . . ?
C85 C90 H90 120.0 . . ?
O6 C91 C92 124.6(5) . . ?
O6 C91 C101 116.6(5) . . ?
C92 C91 C101 118.8(5) . . ?
O6 C91 Cs6 71.7(3) . . ?
C92 C91 Cs6 87.5(3) . . ?
C101 C91 Cs6 109.7(3) . . ?
O6 C91 Cs2 69.6(3) . 1_565 ?
C92 C91 Cs2 82.8(3) . 1_565 ?
C101 C91 Cs2 123.3(3) . 1_565 ?
Cs6 C91 Cs2 123.93(16) . 1_565 ?
C91 C92 C93 126.7(5) . . ?
C91 C92 Cs2 74.1(3) . 1_565 ?
C93 C92 Cs2 77.2(3) . 1_565 ?
C91 C92 Cs6 69.4(3) . . ?
C93 C92 Cs6 83.6(3) . . ?
Cs2 C92 Cs6 114.56(15) 1_565 . ?
C91 C92 H92 116.7 . . ?
C93 C92 H92 116.7 . . ?
Cs2 C92 H92 123.5 1_565 . ?
Cs6 C92 H92 121.1 . . ?
C94 C93 C92 126.6(5) . . ?
C94 C93 C95 118.7(5) . . ?
C92 C93 C95 114.7(5) . . ?
C94 C93 Cs2 73.9(4) . 1_565 ?
C92 C93 Cs2 78.5(3) . 1_565 ?
C95 C93 Cs2 120.6(4) . 1_565 ?
C94 C93 Cs6 76.1(4) . . ?
C92 C93 Cs6 72.9(3) . . ?
C95 C93 Cs6 127.8(4) . . ?
Cs2 C93 Cs6 111.53(14) 1_565 . ?
C93 C94 Cs2 83.1(4) . 1_565 ?
C93 C94 Cs6 82.2(4) . . ?
Cs2 C94 Cs6 116.17(18) 1_565 . ?
C93 C94 H94A 123(4) . . ?
Cs2 C94 H94A 118(4) 1_565 . ?
Cs6 C94 H94A 122(4) . . ?
C93 C94 H94B 124(5) . . ?
Cs2 C94 H94B 63(5) 1_565 . ?
Cs6 C94 H94B 75(5) . . ?
H94A C94 H94B 113(6) . . ?
C96 C95 C100 118.4(6) . . ?
C96 C95 C93 121.0(6) . . ?
C100 C95 C93 120.6(6) . . ?
C95 C96 C97 121.2(8) . . ?
C95 C96 H96 119.4 . . ?
C97 C96 H96 119.4 . . ?
C98 C97 C96 120.0(8) . . ?
C98 C97 H97 120.0 . . ?
C96 C97 H97 120.0 . . ?
C99 C98 C97 119.9(8) . . ?
C99 C98 H98 120.1 . . ?
C97 C98 H98 120.1 . . ?
C98 C99 C100 121.2(8) . . ?
C98 C99 H99 119.4 . . ?
C100 C99 H99 119.4 . . ?
C95 C100 C99 119.2(8) . . ?
C95 C100 H100 120.4 . . ?
C99 C100 H100 120.4 . . ?
C106 C101 C102 118.0(5) . . ?
C106 C101 C91 119.0(5) . . ?
C102 C101 C91 123.0(5) . . ?
C103 C102 C101 121.0(6) . . ?
C103 C102 H102 119.5 . . ?
C101 C102 H102 119.5 . . ?
C104 C103 C102 119.9(6) . . ?
C104 C103 H103 120.0 . . ?
C102 C103 H103 120.0 . . ?
C105 C104 C103 120.1(6) . . ?
C105 C104 H104 120.0 . . ?
C103 C104 H104 120.0 . . ?
C104 C105 C106 119.6(6) . . ?
C104 C105 H105 120.2 . . ?
C106 C105 H105 120.2 . . ?
C101 C106 C105 121.3(6) . . ?
C101 C106 H106 119.3 . . ?
C105 C106 H106 119.3 . . ?
O8 C107 C108 104.9(9) . . ?
O8 C107 H10A 110.8 . . ?
C108 C107 H10A 110.8 . . ?
O8 C107 H10B 110.8 . . ?
C108 C107 H10B 110.8 . . ?
H10A C107 H10B 108.8 . . ?
C107 C108 C109 101.8(9) . . ?
C107 C108 H10C 111.4 . . ?
C109 C108 H10C 111.4 . . ?
C107 C108 H10D 111.4 . . ?
C109 C108 H10D 111.4 . . ?
H10C C108 H10D 109.3 . . ?
C108 C109 C110 103.0(9) . . ?
C108 C109 H10E 111.2 . . ?
C110 C109 H10E 111.2 . . ?
C108 C109 H10F 111.2 . . ?
C110 C109 H10F 111.2 . . ?
H10E C109 H10F 109.1 . . ?
O8 C110 C109 106.6(9) . . ?
O8 C110 H11I 110.4 . . ?
C109 C110 H11I 110.4 . . ?
O8 C110 H11J 110.4 . . ?
C109 C110 H11J 110.4 . . ?
H11I C110 H11J 108.6 . . ?
O12 C114 C113 104(3) . . ?
O12 C114 Cs2 61.9(16) . 1_565 ?
C113 C114 Cs2 141(2) . 1_565 ?
O12 C114 H11K 110.9 . . ?
C113 C114 H11K 110.9 . . ?
Cs2 C114 H11K 108.3 1_565 . ?
O12 C114 H11L 110.9 . . ?
C113 C114 H11L 110.9 . . ?
Cs2 C114 H11L 53.0 1_565 . ?
H11K C114 H11L 108.9 . . ?
C114 O12 C111 105(2) . . ?
C114 O12 Cs2 95.2(19) . 1_565 ?
C111 O12 Cs2 108(2) . 1_565 ?
C114 O12 Cs1 112.7(19) . 1_565 ?
C111 O12 Cs1 141.5(17) . 1_565 ?
Cs2 O12 Cs1 74.4(5) 1_565 1_565 ?
O12 C111 C112 99(3) . . ?
O12 C111 H11M 112.0 . . ?
C112 C111 H11M 112.0 . . ?
O12 C111 H11N 112.0 . . ?
C112 C111 H11N 112.0 . . ?
H11M C111 H11N 109.7 . . ?
C113 C112 C111 99(3) . . ?
C113 C112 H11O 112.0 . . ?
C111 C112 H11O 112.0 . . ?
C113 C112 H11P 112.0 . . ?
C111 C112 H11P 112.0 . . ?
H11O C112 H11P 109.7 . . ?
C114 C113 C112 86(3) . . ?
C114 C113 H11Q 114.3 . . ?
C112 C113 H11Q 114.3 . . ?
C114 C113 H11R 114.3 . . ?
C112 C113 H11R 114.3 . . ?
H11Q C113 H11R 111.4 . . ?
C116 C115 O13 108.5(15) . . ?
C116 C115 H11A 110.0 . . ?
O13 C115 H11A 110.0 . . ?
C116 C115 H11B 110.0 . . ?
O13 C115 H11B 110.0 . . ?
H11A C115 H11B 108.4 . . ?
C117 C116 C115 107.0(17) . . ?
C117 C116 H11C 110.3 . . ?
C115 C116 H11C 110.3 . . ?
C117 C116 H11D 110.3 . . ?
C115 C116 H11D 110.3 . . ?
H11C C116 H11D 108.6 . . ?
C116 C117 C118 113.0(16) . . ?
C116 C117 H11E 109.0 . . ?
C118 C117 H11E 109.0 . . ?
C116 C117 H11F 109.0 . . ?
C118 C117 H11F 109.0 . . ?
H11E C117 H11F 107.8 . . ?
O13 C118 C117 104.3(14) . . ?
O13 C118 H11G 110.9 . . ?
C117 C118 H11G 110.9 . . ?
O13 C118 H11H 110.9 . . ?
C117 C118 H11H 110.9 . . ?
H11G C118 H11H 108.9 . . ?
C86A C85A C90A 120.0 . . ?
C86A C85A H85A 120.0 . . ?
C90A C85A H85A 120.0 . . ?
C85A C86A C87A 120.0 . . ?
C85A C86A H86A 120.0 . . ?
C87A C86A H86A 120.0 . . ?
C88A C87A C86A 120.0 . . ?
C88A C87A H87A 120.0 . . ?
C86A C87A H87A 120.0 . . ?
C89A C88A C87A 120.0 . . ?
C89A C88A H88A 120.0 . . ?
C87A C88A H88A 120.0 . . ?
C88A C89A C90A 120.0 . . ?
C88A C89A H89A 120.0 . . ?
C90A C89A H89A 120.0 . . ?
C89A C90A C85A 120.0 . . ?
C89A C90A C83 117.9(7) . . ?
C85A C90A C83 121.9(7) . . ?
C86B C85B C90B 120.0 . . ?
C86B C85B H85B 120.0 . . ?
C90B C85B H85B 120.0 . . ?
C87B C86B C85B 120.0 . . ?
C87B C86B H86B 120.0 . . ?
C85B C86B H86B 120.0 . . ?
C88B C87B C86B 120.0 . . ?
C88B C87B H87B 120.0 . . ?
C86B C87B H87B 120.0 . . ?
C87B C88B C89B 120.0 . . ?
C87B C88B H88B 120.0 . . ?
C89B C88B H88B 120.0 . . ?
C88B C89B C90B 120.0 . . ?
C88B C89B H89B 120.0 . . ?
C90B C89B H89B 120.0 . . ?
C89B C90B C85B 120.0 . . ?
C89B C90B C83 126.8(11) . . ?
C85B C90B C83 113.2(11) . . ?
C48A C47A C37 116(2) . . ?
C48A C47A C52A 115(3) . . ?
C37 C47A C52A 129(2) . . ?
C50A C51A C52A 121(3) . . ?
C50A C51A H51A 119.4 . . ?
C52A C51A H51A 119.4 . . ?
C47A C48A C49A 124(3) . . ?
C47A C48A H48A 118.1 . . ?
C49A C48A H48A 118.1 . . ?
C49A C50A C51A 120(2) . . ?
C49A C50A H50A 119.8 . . ?
C51A C50A H50A 119.8 . . ?
C51A C52A C47A 119(3) . . ?
C51A C52A H52A 120.4 . . ?
C47A C52A H52A 120.4 . . ?
C50A C49A C48A 119(3) . . ?
C50A C49A H49A 120.4 . . ?
C48A C49A H49A 120.4 . . ?
O13 C215 C216 105.7(17) . . ?
O13 C215 H21A 110.6 . . ?
C216 C215 H21A 110.6 . . ?
O13 C215 H21B 110.6 . . ?
C216 C215 H21B 110.6 . . ?
H21A C215 H21B 108.7 . . ?
O13 C218 C217 110.9(17) . . ?
O13 C218 H21C 109.5 . . ?
C217 C218 H21C 109.5 . . ?
O13 C218 H21D 109.5 . . ?
C217 C218 H21D 109.5 . . ?
H21C C218 H21D 108.1 . . ?
C216 C217 C218 100(2) . . ?
C216 C217 H21E 111.7 . . ?
C218 C217 H21E 111.7 . . ?
C216 C217 H21F 111.7 . . ?
C218 C217 H21F 111.7 . . ?
H21E C217 H21F 109.5 . . ?
C217 C216 C215 110(2) . . ?
C217 C216 H21G 109.6 . . ?
C215 C216 H21G 109.6 . . ?
C217 C216 H21H 109.6 . . ?
C215 C216 H21H 109.6 . . ?
H21G C216 H21H 108.1 . . ?
C79A C78A C77A 108(2) . . ?
C79A C78A H78C 110.2 . . ?
C77A C78A H78C 110.2 . . ?
C79A C78A H78D 110.2 . . ?
C77A C78A H78D 110.2 . . ?
H78C C78A H78D 108.5 . . ?
C78A C77A O10 103.0(19) . . ?
C78A C77A H77C 111.2 . . ?
O10 C77A H77C 111.2 . . ?
C78A C77A H77D 111.2 . . ?
O10 C77A H77D 111.2 . . ?
H77C C77A H77D 109.1 . . ?
C78A C79A C80A 106(2) . . ?
C78A C79A H79C 110.6 . . ?
C80A C79A H79C 110.6 . . ?
C78A C79A H79D 110.6 . . ?
C80A C79A H79D 110.6 . . ?
H79C C79A H79D 108.7 . . ?
O10 C80A C79A 106.9(19) . . ?
O10 C80A H80C 110.3 . . ?
C79A C80A H80C 110.3 . . ?
O10 C80A H80D 110.3 . . ?
C79A C80A H80D 110.3 . . ?
H80C C80A H80D 108.6 . . ?
C211 O12A C214 110.4(10) . . ?
C211 C212 C213 110.0(11) . . ?
C211 C212 H21I 109.7 . . ?
C213 C212 H21I 109.7 . . ?
C211 C212 H21J 109.7 . . ?
C213 C212 H21J 109.7 . . ?
H21I C212 H21J 108.2 . . ?
O12A C211 C212 100.8(10) . . ?
O12A C211 H21K 111.6 . . ?
C212 C211 H21K 111.6 . . ?
O12A C211 H21L 111.6 . . ?
C212 C211 H21L 111.6 . . ?
H21K C211 H21L 109.4 . . ?
C214 C213 C212 101.4(11) . . ?
C214 C213 H21M 111.5 . . ?
C212 C213 H21M 111.5 . . ?
C214 C213 H21N 111.5 . . ?
C212 C213 H21N 111.5 . . ?
H21M C213 H21N 109.3 . . ?
O12A C214 C213 104.4(10) . . ?
Cs2 C214 Cs1 66.6(2) 1_565 1_565 ?
O12A C214 H21O 110.9 . . ?
C213 C214 H21O 110.9 . . ?
Cs2 C214 H21O 120.2 1_565 . ?
Cs1 C214 H21O 63.4 1_565 . ?
O12A C214 H21P 110.9 . . ?
C213 C214 H21P 110.9 . . ?
Cs2 C214 H21P 70.2 1_565 . ?
Cs1 C214 H21P 60.7 1_565 . ?
H21O C214 H21P 108.9 . . ?
O9 C53A C54 101.5(10) . . ?
O9 C53A Cs4 45.2(7) . . ?
C54 C53A Cs4 142.2(11) . . ?
O9 C53A H53C 111.5 . . ?
C54 C53A H53C 111.5 . . ?
Cs4 C53A H53C 99.6 . . ?
O9 C53A H53D 111.5 . . ?
C54 C53A H53D 111.5 . . ?
Cs4 C53A H53D 75.8 . . ?
H53C C53A H53D 109.3 . . ?
C123 O14 C120 110.1(12) . . ?
O14 C120 C121 101.0(13) . . ?
O14 C120 H12A 111.6 . . ?
C121 C120 H12A 111.6 . . ?
O14 C120 H12B 111.6 . . ?
C121 C120 H12B 111.6 . . ?
H12A C120 H12B 109.4 . . ?
C120 C121 C122 97.8(12) . . ?
C120 C121 H12C 112.2 . . ?
C122 C121 H12C 112.2 . . ?
C120 C121 H12D 112.2 . . ?
C122 C121 H12D 112.2 . . ?
H12C C121 H12D 109.8 . . ?
C123 C122 C121 98.2(12) . . ?
C123 C122 H12E 112.1 . . ?
C121 C122 H12E 112.1 . . ?
C123 C122 H12F 112.1 . . ?
C121 C122 H12F 112.1 . . ?
H12E C122 H12F 109.8 . . ?
O14 C123 C122 103.6(13) . . ?
O14 C123 H12G 111.0 . . ?
C122 C123 H12G 111.0 . . ?
O14 C123 H12H 111.0 . . ?
C122 C123 H12H 111.0 . . ?
H12G C123 H12H 109.0 . . ?

loop_
_geom_bond_atom_site_label_1
_geom_bond_atom_site_label_2
_geom_bond_distance
_geom_bond_site_symmetry_2
_geom_bond_publ_flag
Cs1 O6 2.854(4) 1_545 ?
Cs1 O13 3.153(5) 1_545 ?
Cs1 O1 3.176(4) . ?
Cs1 O5 3.249(4) 1_545 ?
Cs1 C81 3.272(6) 1_545 ?
Cs1 C1 3.364(5) . ?
Cs1 C82 3.449(7) 1_545 ?
Cs1 C2 3.469(6) . ?
Cs1 C3 3.501(6) . ?
Cs1 C84 3.591(7) 1_545 ?
Cs1 C4 3.648(7) . ?
Cs1 C83 3.682(7) 1_545 ?
Cs2 O1 2.869(4) . ?
Cs2 O12A 2.935(9) 1_545 ?
Cs2 O2 3.111(4) . ?
Cs2 O6 3.163(4) 1_545 ?
Cs2 C21 3.257(5) . ?
Cs2 O12 3.27(3) 1_545 ?
Cs2 C94 3.351(7) 1_545 ?
Cs2 C91 3.373(5) 1_545 ?
Cs2 C22 3.412(5) . ?
Cs2 C93 3.463(5) 1_545 ?
Cs2 C24 3.475(6) . ?
Cs2 C92 3.479(6) 1_545 ?
Cs2 H24B 3.32(7) . ?
Cs3 O2 2.940(4) . ?
Cs3 O7 3.065(6) . ?
Cs3 O1 3.074(4) . ?
Cs3 O3 3.189(4) . ?
Cs3 C37 3.246(6) . ?
Cs3 C1 3.350(5) . ?
Cs3 C38 3.448(6) . ?
Cs3 C40 3.615(7) . ?
Cs3 C39 3.643(6) . ?
Cs3 C4 3.813(7) . ?
Cs3 C17 3.825(11) . ?
Cs3 C2 3.826(6) . ?
Cs3 H4B 3.28(6) . ?
Cs3 H40B 3.34(9) . ?
Cs4 O3 2.885(4) . ?
Cs4 O9 3.050(6) . ?
Cs4 O4 3.146(4) . ?
Cs4 O2 3.187(4) . ?
Cs4 C57 3.364(5) . ?
Cs4 C24 3.428(7) . ?
Cs4 C21 3.432(5) . ?
Cs4 C23 3.574(6) . ?
Cs4 C22 3.587(6) . ?
Cs4 C58 3.630(5) . ?
Cs4 C60 3.699(7) . ?
Cs4 C59 3.796(6) . ?
Cs4 H60A 3.37(6) . ?
Cs4 H24B 3.12(7) . ?
Cs5 O4 2.894(4) . ?
Cs5 O5 3.060(4) . ?
Cs5 O10 3.089(8) . ?
Cs5 O3 3.184(4) . ?
Cs5 C37 3.344(5) . ?
Cs5 C81 3.353(6) . ?
Cs5 C38 3.509(6) . ?
Cs5 C84 3.598(7) . ?
Cs5 C82 3.612(7) . ?
Cs5 C39 3.620(6) . ?
Cs5 C40 3.623(7) . ?
Cs5 C83 3.637(7) . ?
Cs5 H40B 3.46(8) . ?
Cs6 O5 2.947(4) . ?
Cs6 O6 3.123(4) . ?
Cs6 O11 3.182(7) . ?
Cs6 C91 3.278(5) . ?
Cs6 O4 3.314(4) . ?
Cs6 C57 3.411(5) . ?
Cs6 C58 3.492(6) . ?
Cs6 C92 3.499(5) . ?
Cs6 C59 3.527(6) . ?
Cs6 C60 3.530(7) . ?
Cs6 C94 3.564(7) . ?
Cs6 C93 3.638(5) . ?
Cs6 H60A 3.45(6) . ?
Cs6 H94B 3.46(9) . ?
O1 C1 1.294(6) . ?
O2 C21 1.287(6) . ?
O3 C37 1.276(7) . ?
O4 C57 1.276(7) . ?
O5 C81 1.275(7) . ?
O6 C91 1.288(6) . ?
O7 C17 1.419(12) . ?
O7 C20 1.432(11) . ?
O8 C107 1.409(12) . ?
O8 C110 1.422(11) . ?
O9 C56 1.425(8) . ?
O9 C53A 1.437(10) . ?
O9 C53 1.450(9) . ?
O10 C80A 1.30(2) . ?
O10 C77 1.32(4) . ?
O10 C77A 1.54(2) . ?
O10 C80 1.60(5) . ?
O11 C73 1.399(13) . ?
O11 C76 1.417(13) . ?
O13 C215 1.36(2) . ?
O13 C218 1.43(2) . ?
O13 C118 1.456(18) . ?
O13 C115 1.50(2) . ?
C1 C2 1.379(8) . ?
C1 C11 1.495(8) . ?
C2 C3 1.442(8) . ?
C2 H2 0.9500 . ?
C3 C4 1.333(8) . ?
C3 C5 1.485(8) . ?
C4 H4A 0.92(8) . ?
C4 H4B 0.99(6) . ?
C5 C6 1.384(8) . ?
C5 C10 1.414(9) . ?
C6 C7 1.397(10) . ?
C6 H6 0.9500 . ?
C7 C8 1.385(12) . ?
C7 H7 0.9500 . ?
C8 C9 1.382(11) . ?
C8 H8 0.9500 . ?
C9 C10 1.382(9) . ?
C9 H9 0.9500 . ?
C10 H10 0.9500 . ?
C11 C16 1.378(8) . ?
C11 C12 1.388(9) . ?
C12 C13 1.379(10) . ?
C12 H12 0.9500 . ?
C13 C14 1.351(12) . ?
C13 H13 0.9500 . ?
C14 C15 1.357(13) . ?
C14 H14 0.9500 . ?
C15 C16 1.407(10) . ?
C15 H15 0.9500 . ?
C16 H16 0.9500 . ?
C17 C18 1.528(13) . ?
C17 H17A 0.9900 . ?
C17 H17B 0.9900 . ?
C18 C19 1.518(14) . ?
C18 H18A 0.9900 . ?
C18 H18B 0.9900 . ?
C19 C20 1.470(13) . ?
C19 H19A 0.9900 . ?
C19 H19B 0.9900 . ?
C20 H20A 0.9900 . ?
C20 H20B 0.9900 . ?
C21 C22 1.379(8) . ?
C21 C31 1.505(7) . ?
C22 C23 1.445(7) . ?
C22 H22 0.9500 . ?
C23 C24 1.347(8) . ?
C23 C25 1.497(8) . ?
C24 H24A 0.91(7) . ?
C24 H24B 1.00(7) . ?
C25 C30 1.370(10) . ?
C25 C26 1.416(10) . ?
C26 C27 1.383(11) . ?
C26 H26 0.9500 . ?
C27 C28 1.324(15) . ?
C27 H27 0.9500 . ?
C28 C29 1.393(16) . ?
C28 H28 0.9500 . ?
C29 C30 1.439(15) . ?
C29 H29 0.9500 . ?
C30 H30 0.9500 . ?
C31 C36 1.377(9) . ?
C31 C32 1.393(8) . ?
C32 C33 1.375(10) . ?
C32 H32 0.9500 . ?
C33 C34 1.367(12) . ?
C33 H33 0.9500 . ?
C34 C35 1.359(12) . ?
C34 H34 0.9500 . ?
C35 C36 1.379(10) . ?
C35 H35 0.9500 . ?
C36 H36 0.9500 . ?
C37 C38 1.382(8) . ?
C37 C47A 1.51(4) . ?
C37 C47 1.52(2) . ?
C38 C39 1.451(8) . ?
C38 H38 0.9500 . ?
C39 C40 1.352(8) . ?
C39 C41 1.501(8) . ?
C40 H40A 0.97(8) . ?
C40 H40B 1.04(9) . ?
C41 C42 1.392(10) . ?
C41 C46 1.392(10) . ?
C42 C43 1.395(10) . ?
C42 H42 0.9500 . ?
C43 C44 1.367(12) . ?
C43 H43 0.9500 . ?
C44 C45 1.373(13) . ?
C44 H44 0.9500 . ?
C45 C46 1.391(11) . ?
C45 H45 0.9500 . ?
C46 H46 0.9500 . ?
C47 C52 1.38(2) . ?
C47 C48 1.394(9) . ?
C48 C49 1.42(2) . ?
C48 H48 0.9500 . ?
C49 C50 1.34(2) . ?
C49 H49 0.9500 . ?
C50 C51 1.40(2) . ?
C50 H50 0.9500 . ?
C51 C52 1.403(19) . ?
C51 H51 0.9500 . ?
C52 H52 0.9500 . ?
C53 C54 1.544(10) . ?
C53 H53A 0.9900 . ?
C53 H53B 0.9900 . ?
C54 C55 1.507(9) . ?
C54 C53A 1.524(10) . ?
C54 H54A 0.9900 . ?
C54 H54B 0.9900 . ?
C55 C56 1.497(9) . ?
C55 H55A 0.9900 . ?
C55 H55B 0.9900 . ?
C56 H56A 0.9900 . ?
C56 H56B 0.9900 . ?
C57 C58 1.395(8) . ?
C57 C67 1.506(8) . ?
C58 C59 1.451(8) . ?
C58 H58 0.9500 . ?
C59 C60 1.340(9) . ?
C59 C61 1.497(8) . ?
C60 H60A 0.88(6) . ?
C60 H60B 0.90(8) . ?
C61 C66 1.391(9) . ?
C61 C62 1.392(9) . ?
C62 C63 1.371(10) . ?
C62 H62 0.9500 . ?
C63 C64 1.368(13) . ?
C63 H63 0.9500 . ?
C64 C65 1.394(12) . ?
C64 H64 0.9500 . ?
C65 C66 1.376(10) . ?
C65 H65 0.9500 . ?
C66 H66 0.9500 . ?
C67 C72 1.384(8) . ?
C67 C68 1.398(9) . ?
C68 C69 1.382(9) . ?
C68 H68 0.9500 . ?
C69 C70 1.366(11) . ?
C69 H69 0.9500 . ?
C70 C71 1.361(11) . ?
C70 H70 0.9500 . ?
C71 C72 1.387(9) . ?
C71 H71 0.9500 . ?
C72 H72 0.9500 . ?
C73 C74 1.481(13) . ?
C73 H73A 0.9900 . ?
C73 H73B 0.9900 . ?
C74 C75 1.522(15) . ?
C74 H74A 0.9900 . ?
C74 H74B 0.9900 . ?
C75 C76 1.496(14) . ?
C75 H75A 0.9900 . ?
C75 H75B 0.9900 . ?
C76 H76A 0.9900 . ?
C76 H76B 0.9900 . ?
C77 C78 1.57(5) . ?
C77 H77A 0.9900 . ?
C77 H77B 0.9900 . ?
C78 C79 1.41(5) . ?
C78 H78A 0.9900 . ?
C78 H78B 0.9900 . ?
C79 C80 1.62(6) . ?
C79 H79A 0.9900 . ?
C79 H79B 0.9900 . ?
C80 H80A 0.9900 . ?
C80 H80B 0.9900 . ?
C81 C82 1.379(8) . ?
C81 C85 1.496(9) . ?
C82 C83 1.433(11) . ?
C82 H82 0.9500 . ?
C83 C84 1.335(11) . ?
C83 C90B 1.494(12) . ?
C83 C90A 1.542(10) . ?
C84 H84A 0.9500 . ?
C84 H84B 0.9500 . ?
C85 C90 1.399(9) . ?
C85 C86 1.404(9) . ?
C86 C87 1.383(9) . ?
C86 H86 0.9500 . ?
C87 C88 1.377(10) . ?
C87 H87 0.9500 . ?
C88 C89 1.366(11) . ?
C88 H88 0.9500 . ?
C89 C90 1.398(11) . ?
C89 H89 0.9500 . ?
C90 H90 0.9500 . ?
C91 C92 1.377(8) . ?
C91 C101 1.502(7) . ?
C92 C93 1.459(7) . ?
C92 H92 0.9500 . ?
C93 C94 1.361(8) . ?
C93 C95 1.489(8) . ?
C94 H94A 0.87(7) . ?
C94 H94B 1.09(10) . ?
C95 C96 1.382(9) . ?
C95 C100 1.398(9) . ?
C96 C97 1.394(10) . ?
C96 H96 0.9500 . ?
C97 C98 1.367(13) . ?
C97 H97 0.9500 . ?
C98 C99 1.360(14) . ?
C98 H98 0.9500 . ?
C99 C100 1.407(10) . ?
C99 H99 0.9500 . ?
C100 H100 0.9500 . ?
C101 C106 1.380(8) . ?
C101 C102 1.396(8) . ?
C102 C103 1.385(9) . ?
C102 H102 0.9500 . ?
C103 C104 1.385(10) . ?
C103 H103 0.9500 . ?
C104 C105 1.371(11) . ?
C104 H104 0.9500 . ?
C105 C106 1.400(9) . ?
C105 H105 0.9500 . ?
C106 H106 0.9500 . ?
C107 C108 1.495(13) . ?
C107 H10A 0.9900 . ?
C107 H10B 0.9900 . ?
C108 C109 1.503(16) . ?
C108 H10C 0.9900 . ?
C108 H10D 0.9900 . ?
C109 C110 1.504(15) . ?
C109 H10E 0.9900 . ?
C109 H10F 0.9900 . ?
C110 H11I 0.9900 . ?
C110 H11J 0.9900 . ?
C114 O12 1.440(10) . ?
C114 C113 1.524(10) . ?
C114 H11K 0.9900 . ?
C114 H11L 0.9900 . ?
O12 C111 1.443(10) . ?
C111 C112 1.530(10) . ?
C111 H11M 0.9900 . ?
C111 H11N 0.9900 . ?
C112 C113 1.525(10) . ?
C112 H11O 0.9900 . ?
C112 H11P 0.9900 . ?
C113 H11Q 0.9900 . ?
C113 H11R 0.9900 . ?
C115 C116 1.43(3) . ?
C115 H11A 0.9900 . ?
C115 H11B 0.9900 . ?
C116 C117 1.37(3) . ?
C116 H11C 0.9900 . ?
C116 H11D 0.9900 . ?
C117 C118 1.47(2) . ?
C117 H11E 0.9900 . ?
C117 H11F 0.9900 . ?
C118 H11G 0.9900 . ?
C118 H11H 0.9900 . ?
C85A C86A 1.3900 . ?
C85A C90A 1.3900 . ?
C85A H85A 0.9500 . ?
C86A C87A 1.3900 . ?
C86A H86A 0.9500 . ?
C87A C88A 1.3900 . ?
C87A H87A 0.9500 . ?
C88A C89A 1.3900 . ?
C88A H88A 0.9500 . ?
C89A C90A 1.3900 . ?
C89A H89A 0.9500 . ?
C85B C86B 1.3900 . ?
C85B C90B 1.3900 . ?
C85B H85B 0.9500 . ?
C86B C87B 1.3900 . ?
C86B H86B 0.9500 . ?
C87B C88B 1.3900 . ?
C87B H87B 0.9500 . ?
C88B C89B 1.3900 . ?
C88B H88B 0.9500 . ?
C89B C90B 1.3900 . ?
C89B H89B 0.9500 . ?
C47A C48A 1.392(10) . ?
C47A C52A 1.46(4) . ?
C51A C50A 1.39(4) . ?
C51A C52A 1.39(4) . ?
C51A H51A 0.9500 . ?
C48A C49A 1.39(4) . ?
C48A H48A 0.9500 . ?
C50A C49A 1.36(4) . ?
C50A H50A 0.9500 . ?
C52A H52A 0.9500 . ?
C49A H49A 0.9500 . ?
C215 C216 1.52(3) . ?
C215 H21A 0.9900 . ?
C215 H21B 0.9900 . ?
C218 C217 1.43(3) . ?
C218 H21C 0.9900 . ?
C218 H21D 0.9900 . ?
C217 C216 1.31(3) . ?
C217 H21E 0.9900 . ?
C217 H21F 0.9900 . ?
C216 H21G 0.9900 . ?
C216 H21H 0.9900 . ?
C78A C79A 1.44(4) . ?
C78A C77A 1.49(4) . ?
C78A H78C 0.9900 . ?
C78A H78D 0.9900 . ?
C77A H77C 0.9900 . ?
C77A H77D 0.9900 . ?
C79A C80A 1.53(3) . ?
C79A H79C 0.9900 . ?
C79A H79D 0.9900 . ?
C80A H80C 0.9900 . ?
C80A H80D 0.9900 . ?
O12A C211 1.423(9) . ?
O12A C214 1.447(9) . ?
C212 C211 1.525(9) . ?
C212 C213 1.527(9) . ?
C212 H21I 0.9900 . ?
C212 H21J 0.9900 . ?
C211 H21K 0.9900 . ?
C211 H21L 0.9900 . ?
C213 C214 1.515(9) . ?
C213 H21M 0.9900 . ?
C213 H21N 0.9900 . ?
C214 H21O 0.9900 . ?
C214 H21P 0.9900 . ?
C53A H53C 0.9900 . ?
C53A H53D 0.9900 . ?
O14 C123 1.434(10) . ?
O14 C120 1.434(10) . ?
C120 C121 1.524(10) . ?
C120 H12A 0.9900 . ?
C120 H12B 0.9900 . ?
C121 C122 1.526(10) . ?
C121 H12C 0.9900 . ?
C121 H12D 0.9900 . ?
C122 C123 1.522(10) . ?
C122 H12E 0.9900 . ?
C122 H12F 0.9900 . ?
C123 H12G 0.9900 . ?
C123 H12H 0.9900 . ?

loop_
_geom_torsion_atom_site_label_1
_geom_torsion_atom_site_label_2
_geom_torsion_atom_site_label_3
_geom_torsion_atom_site_label_4
_geom_torsion
_geom_torsion_site_symmetry_1
_geom_torsion_site_symmetry_2
_geom_torsion_site_symmetry_3
_geom_torsion_site_symmetry_4
_geom_torsion_publ_flag
Cs3 O1 C1 C2 85.2(6) . . . . ?
Cs1 O1 C1 C2 -65.7(6) . . . . ?
Cs3 O1 C1 C11 -95.8(5) . . . . ?
Cs1 O1 C1 C11 113.3(5) . . . . ?
Cs1 O1 C1 Cs3 -150.91(14) . . . . ?
Cs3 O1 C1 Cs1 150.91(14) . . . . ?
O1 C1 C2 C3 -3.1(10) . . . . ?
C11 C1 C2 C3 177.9(6) . . . . ?
Cs3 C1 C2 C3 64.9(6) . . . . ?
Cs1 C1 C2 C3 -63.1(6) . . . . ?
O1 C1 C2 Cs1 60.1(5) . . . . ?
C11 C1 C2 Cs1 -119.0(5) . . . . ?
Cs3 C1 C2 Cs1 127.99(18) . . . . ?
O1 C1 C2 Cs3 -67.9(5) . . . . ?
C11 C1 C2 Cs3 113.1(5) . . . . ?
Cs1 C1 C2 Cs3 -127.99(18) . . . . ?
C1 C2 C3 C4 -13.1(11) . . . . ?
Cs1 C2 C3 C4 -73.9(7) . . . . ?
Cs3 C2 C3 C4 38.4(7) . . . . ?
C1 C2 C3 C5 162.7(6) . . . . ?
Cs1 C2 C3 C5 101.9(5) . . . . ?
Cs3 C2 C3 C5 -145.9(4) . . . . ?
C1 C2 C3 Cs1 60.8(6) . . . . ?
Cs3 C2 C3 Cs1 112.26(12) . . . . ?
C2 C3 C4 Cs1 69.8(6) . . . . ?
C5 C3 C4 Cs1 -105.9(5) . . . . ?
C2 C3 C4 Cs3 -38.6(7) . . . . ?
C5 C3 C4 Cs3 145.8(5) . . . . ?
Cs1 C3 C4 Cs3 -108.34(14) . . . . ?
C4 C3 C5 C6 -49.0(9) . . . . ?
C2 C3 C5 C6 134.8(6) . . . . ?
Cs1 C3 C5 C6 -142.4(5) . . . . ?
C4 C3 C5 C10 128.7(7) . . . . ?
C2 C3 C5 C10 -47.5(8) . . . . ?
Cs1 C3 C5 C10 35.2(6) . . . . ?
C10 C5 C6 C7 -1.7(10) . . . . ?
C3 C5 C6 C7 176.0(6) . . . . ?
C5 C6 C7 C8 0.2(11) . . . . ?
C6 C7 C8 C9 -0.3(12) . . . . ?
C7 C8 C9 C10 2.0(12) . . . . ?
C8 C9 C10 C5 -3.6(11) . . . . ?
C6 C5 C10 C9 3.4(9) . . . . ?
C3 C5 C10 C9 -174.4(6) . . . . ?
O1 C1 C11 C16 -14.2(9) . . . . ?
C2 C1 C11 C16 164.8(6) . . . . ?
Cs3 C1 C11 C16 -85.2(6) . . . . ?
Cs1 C1 C11 C16 66.9(7) . . . . ?
O1 C1 C11 C12 160.5(7) . . . . ?
C2 C1 C11 C12 -20.4(10) . . . . ?
Cs3 C1 C11 C12 89.6(7) . . . . ?
Cs1 C1 C11 C12 -118.3(7) . . . . ?
C16 C11 C12 C13 -4.4(13) . . . . ?
C1 C11 C12 C13 -179.2(8) . . . . ?
C11 C12 C13 C14 2.0(17) . . . . ?
C12 C13 C14 C15 0.6(19) . . . . ?
C13 C14 C15 C16 -0.6(17) . . . . ?
C12 C11 C16 C15 4.3(12) . . . . ?
C1 C11 C16 C15 179.4(7) . . . . ?
C14 C15 C16 C11 -1.9(15) . . . . ?
C20 O7 C17 C18 20.5(13) . . . . ?
Cs3 O7 C17 C18 -175.1(7) . . . . ?
C20 O7 C17 Cs3 -164.4(10) . . . . ?
O7 C17 C18 C19 4.1(13) . . . . ?
Cs3 C17 C18 C19 -4(2) . . . . ?
C17 C18 C19 C20 -26.0(13) . . . . ?
C17 O7 C20 C19 -37.7(12) . . . . ?
Cs3 O7 C20 C19 163.9(7) . . . . ?
C18 C19 C20 O7 38.6(11) . . . . ?
Cs3 O2 C21 C22 157.9(6) . . . . ?
Cs2 O2 C21 C22 70.0(5) . . . . ?
Cs4 O2 C21 C22 -67.5(5) . . . . ?
Cs3 O2 C21 C31 -19.4(12) . . . . ?
Cs2 O2 C21 C31 -107.4(4) . . . . ?
Cs4 O2 C21 C31 115.2(4) . . . . ?
Cs3 O2 C21 Cs2 88.0(9) . . . . ?
Cs4 O2 C21 Cs2 -137.48(12) . . . . ?
Cs3 O2 C21 Cs4 -134.6(9) . . . . ?
Cs2 O2 C21 Cs4 137.48(12) . . . . ?
O2 C21 C22 C23 0.9(9) . . . . ?
C31 C21 C22 C23 178.1(5) . . . . ?
Cs2 C21 C22 C23 64.7(6) . . . . ?
Cs4 C21 C22 C23 -58.6(6) . . . . ?
O2 C21 C22 Cs2 -63.9(5) . . . . ?
C31 C21 C22 Cs2 113.4(5) . . . . ?
Cs4 C21 C22 Cs2 -123.32(13) . . . . ?
O2 C21 C22 Cs4 59.5(5) . . . . ?
C31 C21 C22 Cs4 -123.3(5) . . . . ?
Cs2 C21 C22 Cs4 123.32(13) . . . . ?
C21 C22 C23 C24 -1.8(10) . . . . ?
Cs2 C22 C23 C24 58.3(6) . . . . ?
Cs4 C22 C23 C24 -58.1(6) . . . . ?
C21 C22 C23 C25 179.4(6) . . . . ?
Cs2 C22 C23 C25 -120.5(5) . . . . ?
Cs4 C22 C23 C25 123.1(5) . . . . ?
C21 C22 C23 Cs2 -60.1(5) . . . . ?
Cs4 C22 C23 Cs2 -116.42(11) . . . . ?
C21 C22 C23 Cs4 56.3(6) . . . . ?
Cs2 C22 C23 Cs4 116.42(11) . . . . ?
C22 C23 C24 Cs4 60.6(6) . . . . ?
C25 C23 C24 Cs4 -120.6(5) . . . . ?
Cs2 C23 C24 Cs4 117.63(14) . . . . ?
C22 C23 C24 Cs2 -57.0(6) . . . . ?
C25 C23 C24 Cs2 121.8(5) . . . . ?
Cs4 C23 C24 Cs2 -117.63(14) . . . . ?
C24 C23 C25 C30 -123.5(7) . . . . ?
C22 C23 C25 C30 55.5(8) . . . . ?
Cs2 C23 C25 C30 -31.5(8) . . . . ?
Cs4 C23 C25 C30 149.5(6) . . . . ?
C24 C23 C25 C26 57.2(8) . . . . ?
C22 C23 C25 C26 -123.8(6) . . . . ?
Cs2 C23 C25 C26 149.2(5) . . . . ?
Cs4 C23 C25 C26 -29.8(7) . . . . ?
C30 C25 C26 C27 -0.2(11) . . . . ?
C23 C25 C26 C27 179.1(7) . . . . ?
C25 C26 C27 C28 2.1(14) . . . . ?
C26 C27 C28 C29 -0.8(17) . . . . ?
C27 C28 C29 C30 -2.4(16) . . . . ?
C26 C25 C30 C29 -2.9(11) . . . . ?
C23 C25 C30 C29 177.8(7) . . . . ?
C28 C29 C30 C25 4.2(14) . . . . ?
O2 C21 C31 C36 18.9(8) . . . . ?
C22 C21 C31 C36 -158.6(6) . . . . ?
Cs2 C21 C31 C36 -61.8(7) . . . . ?
Cs4 C21 C31 C36 98.5(6) . . . . ?
O2 C21 C31 C32 -160.2(6) . . . . ?
C22 C21 C31 C32 22.3(9) . . . . ?
Cs2 C21 C31 C32 119.1(6) . . . . ?
Cs4 C21 C31 C32 -80.6(7) . . . . ?
C36 C31 C32 C33 -0.8(11) . . . . ?
C21 C31 C32 C33 178.3(7) . . . . ?
C31 C32 C33 C34 0.2(14) . . . . ?
C32 C33 C34 C35 1.7(16) . . . . ?
C33 C34 C35 C36 -2.9(16) . . . . ?
C32 C31 C36 C35 -0.4(12) . . . . ?
C21 C31 C36 C35 -179.6(8) . . . . ?
C34 C35 C36 C31 2.3(15) . . . . ?
Cs4 O3 C37 C38 171.3(6) . . . . ?
Cs5 O3 C37 C38 70.4(6) . . . . ?
Cs3 O3 C37 C38 -75.5(6) . . . . ?
Cs4 O3 C37 C47A -0.9(19) . . . . ?
Cs5 O3 C37 C47A -101.8(14) . . . . ?
Cs3 O3 C37 C47A 112.3(14) . . . . ?
Cs4 O3 C37 C47 -17.9(14) . . . . ?
Cs5 O3 C37 C47 -118.8(8) . . . . ?
Cs3 O3 C37 C47 95.3(8) . . . . ?
Cs4 O3 C37 Cs3 -113.2(9) . . . . ?
Cs5 O3 C37 Cs3 145.89(12) . . . . ?
Cs4 O3 C37 Cs5 100.9(9) . . . . ?
Cs3 O3 C37 Cs5 -145.89(12) . . . . ?
O3 C37 C38 C39 1.7(10) . . . . ?
C47A C37 C38 C39 174.2(15) . . . . ?
C47 C37 C38 C39 -168.4(9) . . . . ?
Cs3 C37 C38 C39 -68.6(6) . . . . ?
Cs5 C37 C38 C39 65.5(6) . . . . ?
O3 C37 C38 Cs3 70.3(5) . . . . ?
C47A C37 C38 Cs3 -117.1(14) . . . . ?
C47 C37 C38 Cs3 -99.8(9) . . . . ?
Cs5 C37 C38 Cs3 134.15(16) . . . . ?
O3 C37 C38 Cs5 -63.9(5) . . . . ?
C47A C37 C38 Cs5 108.7(14) . . . . ?
C47 C37 C38 Cs5 126.0(9) . . . . ?
Cs3 C37 C38 Cs5 -134.15(16) . . . . ?
C37 C38 C39 C40 2.9(10) . . . . ?
Cs3 C38 C39 C40 -58.4(6) . . . . ?
Cs5 C38 C39 C40 63.6(6) . . . . ?
C37 C38 C39 C41 -177.4(6) . . . . ?
Cs3 C38 C39 C41 121.3(5) . . . . ?
Cs5 C38 C39 C41 -116.7(5) . . . . ?
C37 C38 C39 Cs5 -60.7(6) . . . . ?
Cs3 C38 C39 Cs5 -121.96(14) . . . . ?
C37 C38 C39 Cs3 61.3(6) . . . . ?
Cs5 C38 C39 Cs3 121.96(14) . . . . ?
C38 C39 C40 Cs3 55.2(6) . . . . ?
C41 C39 C40 Cs3 -124.4(5) . . . . ?
Cs5 C39 C40 Cs3 116.40(13) . . . . ?
C38 C39 C40 Cs5 -61.2(6) . . . . ?
C41 C39 C40 Cs5 119.2(5) . . . . ?
Cs3 C39 C40 Cs5 -116.40(13) . . . . ?
C40 C39 C41 C42 46.1(9) . . . . ?
C38 C39 C41 C42 -133.6(6) . . . . ?
Cs5 C39 C41 C42 140.3(5) . . . . ?
Cs3 C39 C41 C42 -49.4(7) . . . . ?
C40 C39 C41 C46 -132.4(7) . . . . ?
C38 C39 C41 C46 47.9(8) . . . . ?
Cs5 C39 C41 C46 -38.2(7) . . . . ?
Cs3 C39 C41 C46 132.1(5) . . . . ?
C46 C41 C42 C43 -0.1(10) . . . . ?
C39 C41 C42 C43 -178.7(6) . . . . ?
C41 C42 C43 C44 0.0(12) . . . . ?
C42 C43 C44 C45 0.2(13) . . . . ?
C43 C44 C45 C46 -0.3(14) . . . . ?
C44 C45 C46 C41 0.2(13) . . . . ?
C42 C41 C46 C45 0.0(11) . . . . ?
C39 C41 C46 C45 178.6(7) . . . . ?
O3 C37 C47 C52 154.7(12) . . . . ?
C38 C37 C47 C52 -34.1(18) . . . . ?
Cs3 C37 C47 C52 -126.2(13) . . . . ?
Cs5 C37 C47 C52 72.0(17) . . . . ?
O3 C37 C47 C48 -22.7(16) . . . . ?
C38 C37 C47 C48 148.5(12) . . . . ?
Cs3 C37 C47 C48 56.4(15) . . . . ?
Cs5 C37 C47 C48 -105.4(12) . . . . ?
C52 C47 C48 C49 1(2) . . . . ?
C37 C47 C48 C49 178.7(14) . . . . ?
C52 C47 C48 Cs3 138.0(16) . . . . ?
C37 C47 C48 Cs3 -44.8(11) . . . . ?
C47 C48 C49 C50 0(2) . . . . ?
Cs3 C48 C49 C50 -100.2(18) . . . . ?
C48 C49 C50 C51 0(3) . . . . ?
C49 C50 C51 C52 -1(3) . . . . ?
C48 C47 C52 C51 -3(2) . . . . ?
C37 C47 C52 C51 -179.8(14) . . . . ?
C50 C51 C52 C47 2(2) . . . . ?
C56 O9 C53 C54 51(2) . . . . ?
Cs4 O9 C53 C54 -138.3(11) . . . . ?
O9 C53 C54 C55 -40(2) . . . . ?
C53A C54 C55 C56 -19(2) . . . . ?
C53 C54 C55 C56 14.2(19) . . . . ?
C53A O9 C56 C55 -10(2) . . . . ?
C53 O9 C56 C55 -43.9(16) . . . . ?
Cs4 O9 C56 C55 144.6(9) . . . . ?
C54 C55 C56 O9 17.3(15) . . . . ?
Cs5 O4 C57 C58 170.4(9) . . . . ?
Cs4 O4 C57 C58 -74.8(5) . . . . ?
Cs6 O4 C57 C58 68.9(5) . . . . ?
Cs5 O4 C57 C67 -10.0(15) . . . . ?
Cs4 O4 C57 C67 104.9(4) . . . . ?
Cs6 O4 C57 C67 -111.5(4) . . . . ?
Cs5 O4 C57 Cs4 -114.8(12) . . . . ?
Cs6 O4 C57 Cs4 143.61(12) . . . . ?
Cs5 O4 C57 Cs6 101.5(12) . . . . ?
Cs4 O4 C57 Cs6 -143.61(12) . . . . ?
O4 C57 C58 C59 -1.2(9) . . . . ?
C67 C57 C58 C59 179.2(5) . . . . ?
Cs4 C57 C58 C59 -65.6(6) . . . . ?
Cs6 C57 C58 C59 64.3(5) . . . . ?
O4 C57 C58 Cs6 -65.5(5) . . . . ?
C67 C57 C58 Cs6 114.9(5) . . . . ?
Cs4 C57 C58 Cs6 -129.90(15) . . . . ?
O4 C57 C58 Cs4 64.4(5) . . . . ?
C67 C57 C58 Cs4 -115.2(5) . . . . ?
Cs6 C57 C58 Cs4 129.90(15) . . . . ?
C57 C58 C59 C60 2.6(10) . . . . ?
Cs6 C58 C59 C60 64.9(6) . . . . ?
Cs4 C58 C59 C60 -55.3(6) . . . . ?
C57 C58 C59 C61 -175.6(5) . . . . ?
Cs6 C58 C59 C61 -113.3(5) . . . . ?
Cs4 C58 C59 C61 126.6(4) . . . . ?
C57 C58 C59 Cs6 -62.3(5) . . . . ?
Cs4 C58 C59 Cs6 -120.18(12) . . . . ?
C57 C58 C59 Cs4 57.9(5) . . . . ?
Cs6 C58 C59 Cs4 120.18(12) . . . . ?
C58 C59 C60 Cs6 -63.8(6) . . . . ?
C61 C59 C60 Cs6 114.3(5) . . . . ?
Cs4 C59 C60 Cs6 -117.78(14) . . . . ?
C58 C59 C60 Cs4 53.9(6) . . . . ?
C61 C59 C60 Cs4 -127.9(5) . . . . ?
Cs6 C59 C60 Cs4 117.78(14) . . . . ?
C60 C59 C61 C66 133.3(6) . . . . ?
C58 C59 C61 C66 -48.3(7) . . . . ?
Cs6 C59 C61 C66 -135.4(5) . . . . ?
Cs4 C59 C61 C66 39.2(7) . . . . ?
C60 C59 C61 C62 -47.6(8) . . . . ?
C58 C59 C61 C62 130.8(6) . . . . ?
Cs6 C59 C61 C62 43.6(6) . . . . ?
Cs4 C59 C61 C62 -141.7(5) . . . . ?
C66 C61 C62 C63 0.1(9) . . . . ?
C59 C61 C62 C63 -178.9(6) . . . . ?
C61 C62 C63 C64 0.0(11) . . . . ?
C62 C63 C64 C65 -0.6(11) . . . . ?
C63 C64 C65 C66 1.0(11) . . . . ?
C64 C65 C66 C61 -0.9(10) . . . . ?
C62 C61 C66 C65 0.3(9) . . . . ?
C59 C61 C66 C65 179.4(6) . . . . ?
O4 C57 C67 C72 -15.5(7) . . . . ?
C58 C57 C67 C72 164.2(5) . . . . ?
Cs4 C57 C67 C72 61.7(6) . . . . ?
Cs6 C57 C67 C72 -101.0(5) . . . . ?
O4 C57 C67 C68 163.7(5) . . . . ?
C58 C57 C67 C68 -16.6(8) . . . . ?
Cs4 C57 C67 C68 -119.0(5) . . . . ?
Cs6 C57 C67 C68 78.2(6) . . . . ?
C72 C67 C68 C69 -0.9(10) . . . . ?
C57 C67 C68 C69 179.9(6) . . . . ?
C67 C68 C69 C70 0.6(11) . . . . ?
C68 C69 C70 C71 -0.6(12) . . . . ?
C69 C70 C71 C72 1.0(11) . . . . ?
C68 C67 C72 C71 1.3(9) . . . . ?
C57 C67 C72 C71 -179.5(6) . . . . ?
C70 C71 C72 C67 -1.3(10) . . . . ?
C76 O11 C73 C74 -24.0(12) . . . . ?
Cs6 O11 C73 C74 128.0(7) . . . . ?
O11 C73 C74 C75 32.3(11) . . . . ?
C73 C74 C75 C76 -28.4(13) . . . . ?
C73 O11 C76 C75 4.9(13) . . . . ?
Cs6 O11 C76 C75 -150.1(8) . . . . ?
C74 C75 C76 O11 15.3(13) . . . . ?
C80 O10 C77 C78 -36(4) . . . . ?
Cs5 O10 C77 C78 157(2) . . . . ?
O10 C77 C78 C79 47(4) . . . . ?
C77 C78 C79 C80 -42(5) . . . . ?
C77 O10 C80 C79 9(4) . . . . ?
Cs5 O10 C80 C79 179(2) . . . . ?
C78 C79 C80 O10 25(5) . . . . ?
Cs6 O5 C81 C82 -176.7(4) . . . . ?
Cs5 O5 C81 C82 70.2(6) . . . . ?
Cs1 O5 C81 C82 -75.1(6) 1_565 . . . ?
Cs6 O5 C81 C85 2.1(8) . . . . ?
Cs5 O5 C81 C85 -110.9(4) . . . . ?
Cs1 O5 C81 C85 103.8(5) 1_565 . . . ?
Cs6 O5 C81 Cs1 -101.7(4) . . . 1_565 ?
Cs5 O5 C81 Cs1 145.27(12) . . . 1_565 ?
Cs6 O5 C81 Cs5 113.1(4) . . . . ?
Cs1 O5 C81 Cs5 -145.27(12) 1_565 . . . ?
O5 C81 C82 C83 -1.3(11) . . . . ?
C85 C81 C82 C83 179.9(6) . . . . ?
Cs1 C81 C82 C83 -72.5(7) 1_565 . . . ?
Cs5 C81 C82 C83 57.9(7) . . . . ?
O5 C81 C82 Cs1 71.2(6) . . . 1_565 ?
C85 C81 C82 Cs1 -107.6(5) . . . 1_565 ?
Cs5 C81 C82 Cs1 130.40(17) . . . 1_565 ?
O5 C81 C82 Cs5 -59.2(5) . . . . ?
C85 C81 C82 Cs5 122.0(5) . . . . ?
Cs1 C81 C82 Cs5 -130.40(17) 1_565 . . . ?
C81 C82 C83 C84 11.6(12) . . . . ?
Cs1 C82 C83 C84 -52.9(8) 1_565 . . . ?
Cs5 C82 C83 C84 64.7(8) . . . . ?
C81 C82 C83 C90B -159.7(9) . . . . ?
Cs1 C82 C83 C90B 135.7(9) 1_565 . . . ?
Cs5 C82 C83 C90B -106.7(9) . . . . ?
C81 C82 C83 C90A -172.9(7) . . . . ?
Cs1 C82 C83 C90A 122.5(6) 1_565 . . . ?
Cs5 C82 C83 C90A -119.9(6) . . . . ?
C81 C82 C83 Cs5 -53.0(6) . . . . ?
Cs1 C82 C83 Cs5 -117.60(15) 1_565 . . . ?
C81 C82 C83 Cs1 64.6(6) . . . 1_565 ?
Cs5 C82 C83 Cs1 117.60(15) . . . 1_565 ?
C82 C83 C84 Cs1 50.4(7) . . . 1_565 ?
C90B C83 C84 Cs1 -136.9(7) . . . 1_565 ?
C90A C83 C84 Cs1 -124.5(8) . . . 1_565 ?
Cs5 C83 C84 Cs1 115.06(14) . . . 1_565 ?
C82 C83 C84 Cs5 -64.6(7) . . . . ?
C90B C83 C84 Cs5 108.0(7) . . . . ?
C90A C83 C84 Cs5 120.5(8) . . . . ?
Cs1 C83 C84 Cs5 -115.06(14) 1_565 . . . ?
O5 C81 C85 C90 -138.5(6) . . . . ?
C82 C81 C85 C90 40.5(9) . . . . ?
Cs1 C81 C85 C90 -53.8(7) 1_565 . . . ?
Cs5 C81 C85 C90 146.2(5) . . . . ?
O5 C81 C85 C86 42.1(8) . . . . ?
C82 C81 C85 C86 -139.0(6) . . . . ?
Cs1 C81 C85 C86 126.8(5) 1_565 . . . ?
Cs5 C81 C85 C86 -33.2(7) . . . . ?
C90 C85 C86 C87 0.1(9) . . . . ?
C81 C85 C86 C87 179.6(6) . . . . ?
C90 C85 C86 Cs6 132.0(5) . . . . ?
C81 C85 C86 Cs6 -48.5(5) . . . . ?
C85 C86 C87 C88 1.6(10) . . . . ?
Cs6 C86 C87 C88 -121.0(6) . . . . ?
C86 C87 C88 C89 -1.9(11) . . . . ?
C87 C88 C89 C90 0.4(12) . . . . ?
C88 C89 C90 C85 1.3(12) . . . . ?
C86 C85 C90 C89 -1.6(10) . . . . ?
C81 C85 C90 C89 179.0(6) . . . . ?
Cs1 O6 C91 C92 150.0(6) 1_565 . . . ?
Cs6 O6 C91 C92 -73.5(5) . . . . ?
Cs2 O6 C91 C92 65.2(5) 1_565 . . . ?
Cs1 O6 C91 C101 -33.1(11) 1_565 . . . ?
Cs6 O6 C91 C101 103.4(4) . . . . ?
Cs2 O6 C91 C101 -117.9(4) 1_565 . . . ?
Cs1 O6 C91 Cs6 -136.5(8) 1_565 . . . ?
Cs2 O6 C91 Cs6 138.65(12) 1_565 . . . ?
Cs1 O6 C91 Cs2 84.8(8) 1_565 . . 1_565 ?
Cs6 O6 C91 Cs2 -138.65(12) . . . 1_565 ?
O6 C91 C92 C93 1.1(9) . . . . ?
C101 C91 C92 C93 -175.8(5) . . . . ?
Cs6 C91 C92 C93 -64.6(6) . . . . ?
Cs2 C91 C92 C93 60.1(5) 1_565 . . . ?
O6 C91 C92 Cs2 -59.0(5) . . . 1_565 ?
C101 C91 C92 Cs2 124.2(5) . . . 1_565 ?
Cs6 C91 C92 Cs2 -124.67(13) . . . 1_565 ?
O6 C91 C92 Cs6 65.6(5) . . . . ?
C101 C91 C92 Cs6 -111.2(5) . . . . ?
Cs2 C91 C92 Cs6 124.67(13) 1_565 . . . ?
C91 C92 C93 C94 1.1(10) . . . . ?
Cs2 C92 C93 C94 59.8(6) 1_565 . . . ?
Cs6 C92 C93 C94 -57.2(6) . . . . ?
C91 C92 C93 C95 -177.3(5) . . . . ?
Cs2 C92 C93 C95 -118.6(4) 1_565 . . . ?
Cs6 C92 C93 C95 124.4(4) . . . . ?
C91 C92 C93 Cs2 -58.7(5) . . . 1_565 ?
Cs6 C92 C93 Cs2 -117.02(11) . . . 1_565 ?
C91 C92 C93 Cs6 58.3(5) . . . . ?
Cs2 C92 C93 Cs6 117.02(11) 1_565 . . . ?
C92 C93 C94 Cs2 -61.8(6) . . . 1_565 ?
C95 C93 C94 Cs2 116.5(5) . . . 1_565 ?
Cs6 C93 C94 Cs2 -117.71(13) . . . 1_565 ?
C92 C93 C94 Cs6 55.9(6) . . . . ?
C95 C93 C94 Cs6 -125.8(5) . . . . ?
Cs2 C93 C94 Cs6 117.71(13) 1_565 . . . ?
C94 C93 C95 C96 -49.7(8) . . . . ?
C92 C93 C95 C96 128.8(6) . . . . ?
Cs2 C93 C95 C96 37.9(7) 1_565 . . . ?
Cs6 C93 C95 C96 -144.1(5) . . . . ?
C94 C93 C95 C100 130.7(6) . . . . ?
C92 C93 C95 C100 -50.7(7) . . . . ?
Cs2 C93 C95 C100 -141.7(5) 1_565 . . . ?
Cs6 C93 C95 C100 36.3(7) . . . . ?
C100 C95 C96 C97 1.7(10) . . . . ?
C93 C95 C96 C97 -177.9(6) . . . . ?
C95 C96 C97 C98 -1.9(12) . . . . ?
C96 C97 C98 C99 1.6(13) . . . . ?
C97 C98 C99 C100 -1.1(13) . . . . ?
C96 C95 C100 C99 -1.2(10) . . . . ?
C93 C95 C100 C99 178.4(6) . . . . ?
C98 C99 C100 C95 0.9(12) . . . . ?
O6 C91 C101 C106 -28.4(8) . . . . ?
C92 C91 C101 C106 148.7(6) . . . . ?
Cs6 C91 C101 C106 50.4(6) . . . . ?
Cs2 C91 C101 C106 -110.4(5) 1_565 . . . ?
O6 C91 C101 C102 150.3(6) . . . . ?
C92 C91 C101 C102 -32.7(8) . . . . ?
Cs6 C91 C101 C102 -130.9(5) . . . . ?
Cs2 C91 C101 C102 68.2(7) 1_565 . . . ?
C106 C101 C102 C103 -0.7(10) . . . . ?
C91 C101 C102 C103 -179.3(6) . . . . ?
C101 C102 C103 C104 0.1(11) . . . . ?
C102 C103 C104 C105 -0.4(12) . . . . ?
C103 C104 C105 C106 1.4(13) . . . . ?
C102 C101 C106 C105 1.7(10) . . . . ?
C91 C101 C106 C105 -179.6(6) . . . . ?
C104 C105 C106 C101 -2.1(11) . . . . ?
C110 O8 C107 C108 25.3(11) . . . . ?
O8 C107 C108 C109 -36.9(10) . . . . ?
C107 C108 C109 C110 34.2(11) . . . . ?
C107 O8 C110 C109 -3.0(12) . . . . ?
C108 C109 C110 O8 -20.2(12) . . . . ?
C113 C114 O12 C111 -30(4) . . . . ?
Cs2 C114 O12 C111 110(3) 1_565 . . . ?
C113 C114 O12 Cs2 -140(3) . . . 1_565 ?
C113 C114 O12 Cs1 144(2) . . . 1_565 ?
Cs2 C114 O12 Cs1 -75.2(10) 1_565 . . 1_565 ?
C114 O12 C111 C112 -12(4) . . . . ?
Cs2 O12 C111 C112 89(3) 1_565 . . . ?
Cs1 O12 C111 C112 176(3) 1_565 . . . ?
O12 C111 C112 C113 50(4) . . . . ?
O12 C114 C113 C112 57(4) . . . . ?
Cs2 C114 C113 C112 -6(5) 1_565 . . . ?
C111 C112 C113 C114 -63(3) . . . . ?
C118 O13 C115 C116 9(2) . . . . ?
Cs1 O13 C115 C116 154.3(12) 1_565 . . . ?
O13 C115 C116 C117 -7(2) . . . . ?
C115 C116 C117 C118 2(2) . . . . ?
C115 O13 C118 C117 -7.2(17) . . . . ?
Cs1 O13 C118 C117 -146.9(9) 1_565 . . . ?
C116 C117 C118 O13 4(2) . . . . ?
C90A C85A C86A C87A 0.0 . . . . ?
C85A C86A C87A C88A 0.0 . . . . ?
C86A C87A C88A C89A 0.0 . . . . ?
C87A C88A C89A C90A 0.0 . . . . ?
C88A C89A C90A C85A 0.0 . . . . ?
C88A C89A C90A C83 -175.0(10) . . . . ?
C86A C85A C90A C89A 0.0 . . . . ?
C86A C85A C90A C83 174.8(11) . . . . ?
C84 C83 C90A C89A 21.5(12) . . . . ?
C82 C83 C90A C89A -154.1(7) . . . . ?
Cs5 C83 C90A C89A 117.8(6) . . . . ?
Cs1 C83 C90A C89A -75.0(9) 1_565 . . . ?
C84 C83 C90A C85A -153.4(8) . . . . ?
C82 C83 C90A C85A 31.0(10) . . . . ?
Cs5 C83 C90A C85A -57.1(10) . . . . ?
Cs1 C83 C90A C85A 110.1(8) 1_565 . . . ?
C90B C85B C86B C87B 0.0 . . . . ?
C85B C86B C87B C88B 0.0 . . . . ?
C86B C87B C88B C89B 0.0 . . . . ?
C87B C88B C89B C90B 0.0 . . . . ?
C88B C89B C90B C85B 0.0 . . . . ?
C88B C89B C90B C83 179.6(13) . . . . ?
C86B C85B C90B C89B 0.0 . . . . ?
C86B C85B C90B C83 -179.7(12) . . . . ?
C84 C83 C90B C89B -30.9(12) . . . . ?
C82 C83 C90B C89B 141.7(10) . . . . ?
Cs5 C83 C90B C89B 52.3(11) . . . . ?
Cs1 C83 C90B C89B -118.9(11) 1_565 . . . ?
C84 C83 C90B C85B 148.7(8) . . . . ?
C82 C83 C90B C85B -38.6(13) . . . . ?
Cs5 C83 C90B C85B -128.1(7) . . . . ?
Cs1 C83 C90B C85B 60.8(14) 1_565 . . . ?
O3 C37 C47A C48A -36(3) . . . . ?
C38 C37 C47A C48A 151(2) . . . . ?
Cs3 C37 C47A C48A 52(3) . . . . ?
Cs5 C37 C47A C48A -115(2) . . . . ?
O3 C37 C47A C52A 144(3) . . . . ?
C38 C37 C47A C52A -28(4) . . . . ?
Cs3 C37 C47A C52A -127(3) . . . . ?
Cs5 C37 C47A C52A 65(4) . . . . ?
C37 C47A C48A C49A 177(3) . . . . ?
C52A C47A C48A C49A -3(5) . . . . ?
C52A C51A C50A C49A -1(5) . . . . ?
C50A C51A C52A C47A 6(4) . . . . ?
C48A C47A C52A C51A -3(4) . . . . ?
C37 C47A C52A C51A 176(3) . . . . ?
C51A C50A C49A C48A -5(5) . . . . ?
C47A C48A C49A C50A 8(5) . . . . ?
C218 O13 C215 C216 -27(2) . . . . ?
Cs1 O13 C215 C216 164.6(13) 1_565 . . . ?
C215 O13 C218 C217 39(2) . . . . ?
Cs1 O13 C218 C217 -157.8(12) 1_565 . . . ?
O13 C218 C217 C216 -33(2) . . . . ?
C218 C217 C216 C215 14(3) . . . . ?
O13 C215 C216 C217 9(3) . . . . ?
C79A C78A C77A O10 -4(3) . . . . ?
C80A O10 C77A C78A 21(2) . . . . ?
Cs5 O10 C77A C78A -163.1(16) . . . . ?
C77A C78A C79A C80A -11(3) . . . . ?
C77A O10 C80A C79A -28(2) . . . . ?
Cs5 O10 C80A C79A 156.1(12) . . . . ?
C78A C79A C80A O10 25(3) . . . . ?
C214 O12A C211 C212 -32.1(15) . . . . ?
Cs2 O12A C211 C212 133.4(10) 1_565 . . . ?
C213 C212 C211 O12A 13.8(18) . . . . ?
C211 C212 C213 C214 8(2) . . . . ?
C211 O12A C214 C213 38.7(16) . . . . ?
Cs2 O12A C214 C213 -128.1(11) 1_565 . . . ?
C211 O12A C214 Cs2 166.8(14) . . . 1_565 ?
C211 O12A C214 Cs1 -142.8(9) . . . 1_565 ?
Cs2 O12A C214 Cs1 50.4(8) 1_565 . . 1_565 ?
C212 C213 C214 O12A -26.0(17) . . . . ?
C212 C213 C214 Cs2 -65.5(17) . . . 1_565 ?
C212 C213 C214 Cs1 159(4) . . . 1_565 ?
C56 O9 C53A C54 -2(3) . . . . ?
Cs4 O9 C53A C54 -159.2(15) . . . . ?
C56 O9 C53A Cs4 157(2) . . . . ?
C55 C54 C53A O9 13(3) . . . . ?
C55 C54 C53A Cs4 -11(4) . . . . ?
C123 O14 C120 C121 25(5) . . . . ?
O14 C120 C121 C122 -47(3) . . . . ?
C120 C121 C122 C123 52(2) . . . . ?
C120 O14 C123 C122 8(5) . . . . ?
C121 C122 C123 O14 -38(4) . . . . ?
